data_7132009
loop_
_publ_author_name
'Chen, Hanhan'
'Zhang, Mingyang'
'Li, Yuyan'
'Ma, Pengtao'
'Wang, Jingping'
'Niu, Jingyang'

_publ_section_title
;
 Hexameric Polyoxotantalate with Proton Conduction Property
;
_journal_name_full 'Chemical Communications'
_journal_paper_doi 10.1039/D3CC03645F
_journal_year 2023
_chemical_formula_moiety 'Fe10.7 H183.8 K12 Na14 O214.2 Ta37.3, 11(H2 O), 0.8(O), 20.5[H2O]'
_chemical_formula_sum 'Fe10.7 H248.4 K12 Na14 O246.5 Ta37.3'
_chemical_formula_weight 12332.47
_space_group_crystal_system triclinic
_space_group_IT_number 2
_space_group_name_Hall '-P 1'
_space_group_name_H-M_alt 'P -1'
_atom_sites_solution_hydrogens difmap
_atom_sites_solution_primary dual
_audit_creation_date 2023-07-25
_audit_creation_method
;
Olex2 1.2
(compiled 2018.05.29 svn.r3508 for OlexSys, GUI svn.r5506)
;
_audit_update_record
;
2023-07-25 deposited with the CCDC.	2023-08-08 downloaded from the CCDC.
;
_cell_angle_alpha 113.52(2)
_cell_angle_beta 94.90(2)
_cell_angle_gamma 113.32(3)
_cell_formula_units_Z 1
_cell_length_a 18.011(18)
_cell_length_b 19.645(19)
_cell_length_c 20.630(17)
_cell_measurement_reflns_used 9992
_cell_measurement_temperature 150(2)
_cell_measurement_theta_max 28.287
_cell_measurement_theta_min 2.349
_cell_volume 5884(10)
_computing_cell_refinement 'SAINT V8.38A (?, 2016)'
_computing_data_collection 'APEX3 v2019.11-0 (Bruker-AXS, 2019)'
_computing_data_reduction 'SAINT V8.38A (?, 2016)'
_computing_molecular_graphics 'Olex2 (Dolomanov et al., 2009)'
_computing_publication_material 'Olex2 (Dolomanov et al., 2009)'
_computing_structure_refinement 'ShelXL (Sheldrick, 2015)'
_computing_structure_solution 'ShelXT (Sheldrick, 2015)'
_diffrn_ambient_temperature 150.0
_diffrn_measured_fraction_theta_full 0.998
_diffrn_measured_fraction_theta_max 0.998
_diffrn_measurement_device_type 'Bruker D8 VENTURE PHOTON II'
_diffrn_measurement_method 'phi and omega scans'
_diffrn_radiation_monochromator 'Helios multilayer optic'
_diffrn_radiation_type MoK\a
_diffrn_radiation_wavelength 0.71073
_diffrn_reflns_av_R_equivalents 0.0504
_diffrn_reflns_av_unetI/netI 0.0314
_diffrn_reflns_Laue_measured_fraction_full 0.998
_diffrn_reflns_Laue_measured_fraction_max 0.998
_diffrn_reflns_limit_h_max 21
_diffrn_reflns_limit_h_min -21
_diffrn_reflns_limit_k_max 23
_diffrn_reflns_limit_k_min -23
_diffrn_reflns_limit_l_max 24
_diffrn_reflns_limit_l_min -24
_diffrn_reflns_number 127309
_diffrn_reflns_point_group_measured_fraction_full 0.998
_diffrn_reflns_point_group_measured_fraction_max 0.998
_diffrn_reflns_theta_full 25.242
_diffrn_reflns_theta_max 25.500
_diffrn_reflns_theta_min 1.978
_diffrn_source_type Microfocus
_exptl_absorpt_coefficient_mu 18.260
_exptl_absorpt_correction_T_max 0.0479
_exptl_absorpt_correction_T_min 0.0230
_exptl_absorpt_correction_type multi-scan
_exptl_absorpt_process_details
'SADABS-2016/2 (Bruker,2016/2) was used for absorption correction. wR2(int) was 0.0757 before and 0.0626 after correction. The Ratio of minimum to maximum transmission is 0.4802. The \l/2 correction factor is Not present.'
_exptl_crystal_colour yellow
_exptl_crystal_colour_primary yellow
_exptl_crystal_density_diffrn 3.481
_exptl_crystal_description block
_exptl_crystal_F_000 5604
_exptl_crystal_size_max 0.1
_exptl_crystal_size_mid 0.1
_exptl_crystal_size_min 0.07
_refine_diff_density_max 2.524
_refine_diff_density_min -1.263
_refine_diff_density_rms 0.205
_refine_ls_extinction_method none
_refine_ls_goodness_of_fit_ref 1.012
_refine_ls_hydrogen_treatment constr
_refine_ls_matrix_type full
_refine_ls_number_parameters 1435
_refine_ls_number_reflns 21832
_refine_ls_number_restraints 193
_refine_ls_restrained_S_all 1.056
_refine_ls_R_factor_all 0.0358
_refine_ls_R_factor_gt 0.0282
_refine_ls_shift/su_max 0.001
_refine_ls_shift/su_mean 0.000
_refine_ls_structure_factor_coef Fsqd
_refine_ls_weighting_details 'w=1/[\s^2^(Fo^2^)+(0.0206P)^2^+58.2951P] where P=(Fo^2^+2Fc^2^)/3'
_refine_ls_weighting_scheme calc
_refine_ls_wR_factor_gt 0.0595
_refine_ls_wR_factor_ref 0.0632
_reflns_Friedel_coverage 0.000
_reflns_number_gt 18765
_reflns_number_total 21832
_reflns_threshold_expression 'I > 2\s(I)'
_cod_data_source_file d3cc03645f2.cif
_cod_data_source_block 2245515
_cod_original_cell_volume 5883(9)
_cod_original_formula_sum 'Fe10.70 H248.40 K12 Na14 O246.50 Ta37.30'
_cod_database_code 7132009
_shelx_shelxl_version_number 2018/3
_shelx_space_group_comment
;
The symmetry employed for this shelxl refinement is uniquely defined
by the following loop, which should always be used as a source of
symmetry information in preference to the above space-group names.
They are only intended as comments.
;
_shelx_estimated_absorpt_t_max 0.361
_shelx_estimated_absorpt_t_min 0.262
_diffrn_source_source 'Incoatc Ius 3.0 '
_olex2_refinement_description
;
1. Fixed Uiso
 At 1.5 times of:
  All O(H,H) groups, All O(H,H,H,H) groups
2. Shared sites
{Ta19, Fe6}
3. Restrained distances
 H35B-H42B_$2 = H36B-H42A_$2
 2.2 with sigma of 0.01
 H12A-H34A_$1
 2.2 with sigma of 0.01
 O43W-H43A = O43W-H43B = O7W-H7WA = O7W-H7WB
 0.82 with sigma of 0.01
 H5WB-H38A = H5WB-H38B = H8WB-H20A = H8WB-H20B
 2.2 with sigma of 0.02
 H8WA-H40A
 2.25 with sigma of 0.02
4. Rigid bond restraints
 O43W, Na5
 with sigma for 1-2 distances of 0.01 and sigma for 1-3 distances of 0.01
5. Uiso/Uaniso restraints and constraints
O43W \\sim Na5: within 2.5A with sigma of 0.01 and sigma for terminal atoms of
0.02
Uanis(O30) \\sim Ueq, Uanis(O20) \\sim Ueq, Uanis(O20W) \\sim Ueq, Uanis(O30W)
\\sim Ueq, Uanis(O39W) \\sim Ueq: with sigma of 0.002 and sigma for terminal
atoms of 0.004
Uanis(O5) \\sim Ueq, Uanis(O7) \\sim Ueq, Uanis(O11) \\sim Ueq, Uanis(O34W)
\\sim Ueq, Uanis(O38W) \\sim Ueq, Uanis(O37W) \\sim Ueq, Uanis(O43W) \\sim Ueq,
Uanis(O36W) \\sim Ueq, Uanis(O5W) \\sim Ueq, Uanis(O7W) \\sim Ueq, Uanis(O11W)
\\sim Ueq, Uanis(O35W) \\sim Ueq, Uanis(O40W) \\sim Ueq, Uanis(O41W) \\sim Ueq,
Uanis(K5) \\sim Ueq, Uanis(Na6) \\sim Ueq, Uanis(K5B) \\sim Ueq, Uanis(O45W)
\\sim Ueq, Uanis(O46W) \\sim Ueq, Uanis(O47W) \\sim Ueq, Uanis(O48W) \\sim Ueq,
Uanis(O2BW) \\sim Ueq, Uanis(O50W) \\sim Ueq, Uanis(O52W) \\sim Ueq: with sigma
of 0.005 and sigma for terminal atoms of 0.01
Uanis(Ta19) = Uanis(Fe6)
6. Others
 Fixed Sof: Ta19(0.65) Fe6(0.35) K5(0.7) K5B(0.3) O22W(0.6) O30W(0.6)
 H30A(0.6) H30B(0.6) H45A(0.7) H45B(0.7) H45C(0.3) H45D(0.3) O46W(0.5)
 H46A(0.5) H46B(0.5) O47W(0.6) O52W(0.4) O48W(0.5) H48A(0.5) H48B(0.5)
 O2BW(0.4) O50W(0.5) H50A(0.5) H50B(0.5) O3BW(0.4) H3BA(0.4) H3BB(0.4) O39W(0.5)
7.a Riding coordinates:
 O45W(H45A,H45B), O45W(H45C,H45D)
7.b Rotating group:
 O2W(H2WA,H2WB), O3W(H3WA,H3WB), O5W(H5WA,H5WB), O6W(H6WA,H6WB), O7W(H7WA,
 H7WB), O8W(H8WA,H8WB), O10W(H10A,H10B), O13W(H13A,H13B), O20W(H20A,H20B),
 O21W(H21A,H21B), O23W(H23A,H23B), O30W(H30A,H30B), O46W(H46A,H46B), O32W(H32A,
 H32B), O33W(H33A,H33B), O34W(H34A,H34B), O35W(H35A,H35B), O36W(H36A,H36B),
 O43W(H43A,H43B), O42W(H42A,H42B), O40W(H40A,H40B), O48W(H48A,H48B), O12W(H12A,
 H12B), O41W(H41A,H41B), O31W(H31A,H31B), O37W(H37A,H37B), O49W(H49A,H49B),
 O38W(H38A,H38B), O50W(H50A,H50B), O3BW(H3BA,H3BB)
;
_smtbx_masks_special_details
;
 Highly disordered solvent was located in the structures.
 Reflection contributions from this solvent were removed
 using program OLEX2, function MSAKS, which determined
 there to be 205.6 electrons in 550.4 \%A^3^ removed per unit cell. 
 This is consistent with the presence of 20.5[H2O] per formula unit
 which account for 205 electrons.
 Therefore, there are about 20.5[H2O] molecules
 were added to the chemical formulas.
 Thus all reported items that derive from the molecular formula
 (<i>e.g.</i>, <i>F</i>(000), density, molecular weight,
 <i>etc</i>.) are inconsistent with the calculated values.
;
_olex2_submission_special_instructions 'No special instructions were received'

loop_
_space_group_symop_operation_xyz
'x, y, z'
'-x, -y, -z'

loop_
_atom_site_label
_atom_site_type_symbol
_atom_site_fract_x
_atom_site_fract_y
_atom_site_fract_z
_atom_site_U_iso_or_equiv
_atom_site_adp_type
_atom_site_occupancy
_atom_site_site_symmetry_order
_atom_site_calc_flag
_atom_site_refinement_flags_posn
_atom_site_refinement_flags_adp
_atom_site_refinement_flags_occupancy
_atom_site_disorder_assembly
_atom_site_disorder_group
Ta1 Ta 0.18276(2) 0.67735(2) 0.41713(2) 0.01767(7) Uani 1 1 d . . . . .
Ta2 Ta 0.66469(2) 0.97468(2) 0.77610(2) 0.01828(7) Uani 1 1 d . . . . .
Ta3 Ta 0.14224(2) 0.52369(2) 0.24295(2) 0.01950(7) Uani 1 1 d . . . . .
Ta4 Ta 0.47448(2) 0.70826(2) 0.24479(2) 0.01732(7) Uani 1 1 d . . . . .
Ta5 Ta 0.49156(2) 0.79360(2) 0.65626(2) 0.01757(7) Uani 1 1 d . . . . .
Ta6 Ta 0.49489(2) 0.89483(2) 0.83575(2) 0.01851(7) Uani 1 1 d . . . . .
Ta7 Ta 0.64570(2) 0.88081(2) 0.38074(2) 0.01775(7) Uani 1 1 d . . . . .
Ta8 Ta 0.13475(2) 0.70310(2) 0.27005(2) 0.01876(7) Uani 1 1 d . . . . .
Ta9 Ta 0.58767(2) 0.70524(2) 0.12483(2) 0.01905(7) Uani 1 1 d . . . . .
Ta10 Ta 0.65569(2) 0.70539(2) 0.28256(2) 0.01952(7) Uani 1 1 d . . . . .
Ta11 Ta 0.57982(2) 0.88305(2) 0.22197(2) 0.01734(7) Uani 1 1 d . . . . .
Ta12 Ta 0.50717(2) 0.71365(2) 0.76922(2) 0.01916(7) Uani 1 1 d . . . . .
Ta13 Ta 0.67895(2) 0.89671(2) 0.88900(2) 0.01984(7) Uani 1 1 d . . . . .
Ta14 Ta 0.00040(2) 0.67391(2) 0.36803(2) 0.02049(7) Uani 1 1 d . . . . .
Ta15 Ta 0.75910(2) 0.87441(2) 0.26023(2) 0.02013(7) Uani 1 1 d . . . . .
Ta16 Ta -0.04148(2) 0.52295(2) 0.19601(2) 0.02179(8) Uani 1 1 d . . . . .
Ta17 Ta 0.00457(2) 0.49496(2) 0.34217(2) 0.02079(7) Uani 1 1 d . . . . .
Ta18 Ta 0.67304(2) 0.79559(2) 0.71173(2) 0.01972(7) Uani 1 1 d . . . . .
Ta19 Ta 0.31618(3) 0.87495(3) 0.28313(2) 0.01905(9) Uani 0.65 1 d . . P A 1
Fe1 Fe 0.58183(7) 1.00164(7) 0.52320(6) 0.0159(2) Uani 1 1 d . . . . .
Fe2 Fe 0.39661(7) 0.83007(7) 0.52242(6) 0.0171(2) Uani 1 1 d . . . . .
Fe3 Fe 0.50850(7) 1.02973(7) 0.27613(6) 0.0164(2) Uani 1 1 d . . . . .
Fe4 Fe 0.30724(7) 0.70487(7) 0.31906(6) 0.0164(2) Uani 1 1 d . . . . .
Fe5 Fe 0.47560(7) 0.88187(7) 0.33623(6) 0.0182(2) Uani 1 1 d . . . . .
Fe6 Fe 0.31618(3) 0.87495(3) 0.28313(2) 0.01905(9) Uani 0.35 1 d . . P A 2
K1 K 0.27037(12) 0.77257(13) 0.64095(11) 0.0309(4) Uani 1 1 d . . . . .
K2 K 0.35441(12) 0.60904(12) 0.43488(10) 0.0272(4) Uani 1 1 d . . . . .
K3 K 0.46645(13) 0.47198(13) 0.20123(12) 0.0336(5) Uani 1 1 d . . . . .
K4 K 0.70110(16) 0.89945(19) 1.08791(14) 0.0515(7) Uani 1 1 d . . . . .
K5 K 0.2135(3) 0.8968(3) 0.5457(3) 0.0695(14) Uani 0.7 1 d . U P B 1
K5B K 0.1994(8) 0.8974(8) 0.5066(8) 0.069(3) Uani 0.3 1 d . U P B 2
K6 K 0.2307(2) 0.6092(2) 0.10303(19) 0.0829(11) Uani 1 1 d . . . . .
Na6 Na -0.0576(3) 0.7229(4) 0.2103(3) 0.0702(15) Uani 1 1 d . U . . .
Na7 Na 0.2242(3) 0.1663(3) 0.4910(2) 0.0554(12) Uani 1 1 d . . . . .
Na1 Na 0.4565(2) 0.7801(2) 1.02632(18) 0.0281(8) Uani 1 1 d . . . . .
Na2 Na 0.3718(2) 0.5920(2) 0.8586(2) 0.0339(8) Uani 1 1 d . . . . .
Na3 Na 0.2621(2) 0.4355(2) 0.55216(19) 0.0288(8) Uani 1 1 d . . . . .
Na4 Na 0.4646(2) 0.4510(2) 0.55827(19) 0.0293(8) Uani 1 1 d . . . . .
O1 O 0.4695(3) 0.8006(3) 0.2257(3) 0.0190(12) Uani 1 1 d . . . . .
O1W O 0.3181(4) 0.7849(3) 0.1673(3) 0.0229(13) Uani 1 1 d . . . . .
O2 O 0.1941(3) 0.6321(3) 0.2322(3) 0.0196(12) Uani 1 1 d . . . . .
O2W O 0.2269(5) 0.4478(6) 0.0617(5) 0.063(3) Uani 1 1 d . . . . .
H2WA H 0.221397 0.433940 0.099061 0.095 Uiso 1 1 d GR . . . .
H2WB H 0.277817 0.450794 0.056223 0.095 Uiso 1 1 d GR . . . .
O3 O 0.5714(3) 0.9931(3) 0.8184(3) 0.0202(12) Uani 1 1 d . . . . .
O3W O 0.3897(4) 0.4757(4) 0.0766(4) 0.0354(16) Uani 1 1 d . . . . .
H3WA H 0.397195 0.442884 0.034678 0.053 Uiso 1 1 d GR . . . .
H3WB H 0.416245 0.527803 0.080164 0.053 Uiso 1 1 d GR . . . .
O4 O 0.6570(3) 0.9506(3) 0.4750(3) 0.0189(12) Uani 1 1 d . . . . .
O4W O 0.3518(4) 0.5132(4) 0.2721(3) 0.0291(14) Uani 1 1 d . . . . .
O5 O 0.7001(3) 0.9335(3) 0.2364(3) 0.0196(12) Uani 1 1 d . U . . .
O5W O 0.3238(6) 0.3183(5) 0.1319(6) 0.079(3) Uani 1 1 d . U . . .
H5WA H 0.302968 0.294114 0.164203 0.119 Uiso 1 1 d GR . . . .
H5WB H 0.329882 0.271045 0.096167 0.119 Uiso 1 1 d DGR . . . .
O6 O 0.3906(3) 0.7542(3) 0.4164(3) 0.0201(12) Uani 1 1 d . . . . .
O6W O -0.2240(6) 0.6495(7) 0.1280(5) 0.076(3) Uani 1 1 d . . . . .
H6WA H -0.260489 0.638474 0.155059 0.114 Uiso 1 1 d GR . . . .
H6WB H -0.240024 0.597451 0.090218 0.114 Uiso 1 1 d GR . . . .
O7 O 0.1126(4) 0.5787(4) 0.4245(3) 0.0232(13) Uani 1 1 d . U . . .
O7W O -0.0804(7) 0.8241(8) 0.3533(7) 0.104(4) Uani 1 1 d D U . . .
H7WA H -0.081068 0.804094 0.390252 0.156 Uiso 1 1 d DGR . . . .
H7WB H -0.135209 0.824312 0.351370 0.156 Uiso 1 1 d DGR . . . .
O8 O 0.2296(3) 0.6103(3) 0.3434(3) 0.0197(12) Uani 1 1 d . . . . .
O8W O 0.2072(4) 0.4560(4) 0.3782(4) 0.0444(18) Uani 1 1 d . . . . .
H8WA H 0.183299 0.424193 0.323804 0.067 Uiso 1 1 d DGR . . . .
H8WB H 0.155249 0.457529 0.389291 0.067 Uiso 1 1 d DGR . . . .
O9 O 0.3252(3) 0.9435(3) 0.3780(3) 0.0190(12) Uani 1 1 d . . . . .
O9W O 0.3141(4) 0.5702(4) 0.5536(3) 0.0274(14) Uani 1 1 d . . . . .
O10 O 0.4938(3) 0.9515(3) 0.4334(3) 0.0195(12) Uani 1 1 d . . . . .
O10W O 0.1696(4) 0.5870(5) 0.5533(4) 0.0461(19) Uani 1 1 d . . . . .
H10A H 0.203857 0.560005 0.545935 0.069 Uiso 1 1 d GR . . . .
H10B H 0.142253 0.570125 0.504473 0.069 Uiso 1 1 d GR . . . .
O11 O 0.5969(4) 0.7816(4) 0.8649(3) 0.0226(13) Uani 1 1 d . U . . .
O11W O 0.2192(8) 0.8955(7) 0.6741(7) 0.102(4) Uani 1 1 d . U . . .
O12 O 0.6239(4) 0.6503(3) 0.1730(3) 0.0211(12) Uani 1 1 d . . . . .
O13 O 0.5909(4) 0.9316(3) 0.9166(3) 0.0212(12) Uani 1 1 d . . . . .
O13W O 0.2174(4) 0.5120(4) 0.6538(4) 0.0330(15) Uani 1 1 d . . . . .
H13A H 0.154636 0.491703 0.645303 0.050 Uiso 1 1 d GR . . . .
H13B H 0.232736 0.572303 0.667118 0.050 Uiso 1 1 d GR . . . .
O14 O 0.4390(3) 0.8536(3) 0.7280(3) 0.0179(12) Uani 1 1 d . . . . .
O14W O 0.3355(4) 0.3944(4) 0.4621(4) 0.0314(15) Uani 1 1 d . . . . .
O15 O 0.5796(4) 0.7647(4) 0.6278(3) 0.0212(12) Uani 1 1 d . . . . .
O15W O 0.3854(4) 0.4722(4) 0.6414(3) 0.0262(13) Uani 1 1 d . . . . .
O16 O 0.6673(3) 0.7920(3) 0.3810(3) 0.0211(12) Uani 1 1 d . . . . .
O16W O 0.4824(4) 0.3507(5) 0.5887(4) 0.0408(17) Uani 1 1 d . . . . .
O17 O 0.7531(3) 0.9339(3) 0.3630(3) 0.0204(12) Uani 1 1 d . . . . .
O17W O 0.6004(4) 0.5503(4) 0.6423(3) 0.0316(15) Uani 1 1 d . . . . .
O18 O 0.7628(4) 0.7883(4) 0.2840(3) 0.0235(13) Uani 1 1 d . . . . .
O18W O 0.5249(4) 0.4235(4) 0.4580(3) 0.0311(15) Uani 1 1 d . . . . .
O19 O 0.7189(3) 0.9124(3) 0.7225(3) 0.0206(12) Uani 1 1 d . . . . .
O19W O 0.2060(4) 0.3087(4) 0.5623(4) 0.0363(16) Uani 1 1 d . . . . .
O20 O 0.5550(3) 0.9613(3) 0.2127(3) 0.0196(12) Uani 1 1 d . U . . .
O20W O 0.1380(8) 0.3729(8) 0.4611(7) 0.115(4) Uani 1 1 d . U . . .
H20A H 0.139598 0.355662 0.409747 0.173 Uiso 1 1 d DGR . . . .
H20B H 0.111665 0.408406 0.461689 0.173 Uiso 1 1 d DGR . . . .
O21 O 0.3680(3) 0.6556(3) 0.2525(3) 0.0177(11) Uani 1 1 d . . . . .
O21W O 0.2319(7) 0.0364(6) 0.3826(5) 0.072(3) Uani 1 1 d . . . . .
H21A H 0.284504 0.051789 0.368610 0.108 Uiso 1 1 d GR . . . .
H21B H 0.191308 0.010500 0.334259 0.108 Uiso 1 1 d GR . . . .
O22 O 0.1081(3) 0.7256(3) 0.4453(3) 0.0217(12) Uani 1 1 d . . . . .
O22W O 0.1209(8) 0.0482(10) 0.5280(7) 0.067(4) Uani 0.6 1 d . . P C 1
O23 O 0.5969(3) 1.0915(4) 0.3727(3) 0.0211(12) Uani 1 1 d . . . . .
O23W O 0.2537(4) 0.4715(4) 0.7613(4) 0.0425(18) Uani 1 1 d . . . . .
H23A H 0.207614 0.456847 0.777116 0.064 Uiso 1 1 d GR . . . .
H23B H 0.261878 0.426012 0.747280 0.064 Uiso 1 1 d GR . . . .
O24 O 0.2737(3) 0.7429(4) 0.4990(3) 0.0219(12) Uani 1 1 d . . . . .
O24W O 0.4295(4) 0.5203(4) 0.8941(4) 0.0352(16) Uani 1 1 d . . . . .
O25 O 0.0711(4) 0.7474(4) 0.3283(3) 0.0235(13) Uani 1 1 d . . . . .
O25W O 0.3578(4) 0.7178(4) 0.9027(3) 0.0318(15) Uani 1 1 d . . . . .
O26 O 0.0795(3) 0.4581(3) 0.2880(3) 0.0224(12) Uani 1 1 d . . . . .
O26W O 0.5182(4) 0.7092(4) 0.9483(4) 0.0357(16) Uani 1 1 d . . . . .
O27 O 0.1936(3) 0.7872(3) 0.2468(3) 0.0219(12) Uani 1 1 d . . . . .
O27W O 0.3744(4) 0.8473(4) 1.0739(3) 0.0271(14) Uani 1 1 d . . . . .
O28 O -0.0382(4) 0.5762(4) 0.3864(3) 0.0237(13) Uani 1 1 d . . . . .
O28W O 0.3663(4) 0.6642(5) 1.0433(4) 0.0457(19) Uani 1 1 d . . . . .
O29 O 0.7319(3) 0.8481(4) 0.8169(3) 0.0207(12) Uani 1 1 d . . . . .
O29W O 0.5594(4) 0.9085(4) 1.0383(3) 0.0293(14) Uani 1 1 d . . . . .
O30 O 0.5923(3) 0.6987(4) 0.7190(3) 0.0215(12) Uani 1 1 d . U . . .
O30W O 0.2699(8) 0.5314(7) 0.9215(6) 0.037(3) Uani 0.6 1 d . U P D 1
H30A H 0.252243 0.474836 0.903390 0.056 Uiso 0.6 1 d GR . P D 1
H30B H 0.220051 0.532830 0.911017 0.056 Uiso 0.6 1 d GR . P D 1
O31 O 0.0410(3) 0.4806(3) 0.1657(3) 0.0224(13) Uani 1 1 d . . . . .
O32 O 0.7237(3) 0.9968(3) 0.8702(3) 0.0202(12) Uani 1 1 d . . . . .
O33 O 0.4502(4) 0.6161(4) 0.7704(3) 0.0245(13) Uani 1 1 d . . . . .
O34 O 0.1938(4) 0.4656(4) 0.1951(3) 0.0275(14) Uani 1 1 d . . . . .
O35 O 0.0377(3) 0.6237(4) 0.1865(3) 0.0214(12) Uani 1 1 d . . . . .
O36 O 0.4274(4) 0.9306(4) 0.8813(3) 0.0258(13) Uani 1 1 d . . . . .
O37 O -0.0713(4) 0.4526(4) 0.2451(3) 0.0246(13) Uani 1 1 d . . . . .
O38 O -0.1258(4) 0.4647(4) 0.1122(3) 0.0313(15) Uani 1 1 d . . . . .
O39 O 0.5679(4) 0.6389(4) 0.0287(3) 0.0261(13) Uani 1 1 d . . . . .
O40 O 0.6839(4) 0.6371(4) 0.3036(3) 0.0258(13) Uani 1 1 d . . . . .
O41 O -0.0526(4) 0.7312(4) 0.4145(3) 0.0275(14) Uani 1 1 d . . . . .
O42 O 0.5850(3) 0.8478(3) 0.7708(3) 0.0187(12) Uani 1 1 d . . . . .
O43 O 0.6124(3) 0.7933(3) 0.2539(3) 0.0212(12) Uani 1 1 d . . . . .
O44 O 0.0762(3) 0.6041(3) 0.3065(3) 0.0203(12) Uani 1 1 d . . . . .
O45 O 0.5679(3) 0.9142(3) 0.6815(3) 0.0181(12) Uani 1 1 d . . . . .
O45W O 0.0462(9) 0.8680(9) 0.5474(8) 0.133(5) Uani 1 1 d . U . . .
H45A H 0.048033 0.905356 0.589256 0.199 Uiso 0.7 1 d R . P B 1
H45B H 0.018373 0.820196 0.547256 0.199 Uiso 0.7 1 d R . P B 1
H45C H 0.057813 0.905746 0.592646 0.199 Uiso 0.3 1 d R . P B 2
H45D H 0.025783 0.820486 0.548806 0.199 Uiso 0.3 1 d R . P B 2
O46 O 0.5188(3) 0.8027(3) 0.3493(3) 0.0194(12) Uani 1 1 d . . . . .
O46W O -0.0407(12) 0.6498(12) 0.0812(9) 0.065(5) Uani 0.5 1 d . U P . .
H46A H 0.012322 0.650079 0.083302 0.098 Uiso 0.5 1 d GR . P . .
H46B H -0.038930 0.679436 0.054054 0.098 Uiso 0.5 1 d GR . P . .
O47 O 0.3538(3) 0.8931(3) 0.4878(3) 0.0198(12) Uani 1 1 d . . . . .
O47W O 0.1630(12) 0.9120(11) 0.4239(10) 0.087(5) Uani 0.6 1 d . U P B 1
O52W O 0.1028(16) 0.9180(15) 0.3979(13) 0.071(6) Uani 0.4 1 d . U P B 2
O48 O 0.5995(3) 0.9350(3) 0.3329(3) 0.0193(12) Uani 1 1 d . . . . .
O49 O 0.5208(3) 0.9011(3) 0.5413(3) 0.0187(12) Uani 1 1 d . . . . .
O50 O 0.3532(3) 0.8045(3) 0.3073(3) 0.0199(12) Uani 1 1 d . . . . .
O51 O 0.4736(3) 0.6544(3) 0.1420(3) 0.0212(12) Uani 1 1 d . . . . .
O52 O 0.5304(4) 0.6536(3) 0.2718(3) 0.0201(12) Uani 1 1 d . . . . .
O53 O 0.4355(3) 0.9379(3) 0.2908(3) 0.0186(12) Uani 1 1 d . . . . .
O54 O 0.4429(3) 0.6993(3) 0.6764(3) 0.0195(12) Uani 1 1 d . . . . .
O55 O 0.7069(3) 0.7896(4) 0.1553(3) 0.0210(12) Uani 1 1 d . . . . .
O56 O 0.5594(3) 0.7949(3) 0.1249(3) 0.0206(12) Uani 1 1 d . . . . .
O57 O 0.4479(4) 0.7793(3) 0.8177(3) 0.0225(13) Uani 1 1 d . . . . .
O58 O -0.0759(3) 0.6003(4) 0.2662(3) 0.0253(13) Uani 1 1 d . . . . .
O59 O 0.2234(3) 0.7472(3) 0.3647(3) 0.0180(12) Uani 1 1 d . . . . .
O60 O 0.7188(3) 1.0752(3) 0.7738(3) 0.0212(12) Uani 1 1 d . . . . .
O61 O 0.4243(3) 0.7643(3) 0.5687(3) 0.0197(12) Uani 1 1 d . . . . .
O62 O 0.8657(4) 0.9344(4) 0.2639(4) 0.0311(14) Uani 1 1 d . . . . .
O63 O -0.0468(4) 0.4168(4) 0.3699(3) 0.0275(14) Uani 1 1 d . . . . .
O64 O 0.7398(4) 0.7589(4) 0.6647(3) 0.0241(13) Uani 1 1 d . . . . .
O65 O 0.7485(4) 0.9358(4) 0.9771(3) 0.0271(13) Uani 1 1 d . . . . .
Na5 Na -0.1839(4) 0.2024(4) 0.0629(4) 0.089(2) Uani 1 1 d . U . . .
O32W O -0.3334(4) 0.1015(4) 0.0253(4) 0.0345(15) Uani 1 1 d . . . . .
H32A H -0.347709 0.038949 -0.000013 0.052 Uiso 1 1 d GR . . . .
H32B H -0.372608 0.099130 -0.016081 0.052 Uiso 1 1 d GR . . . .
O33W O -0.2047(5) 0.2927(5) 0.1693(5) 0.058(2) Uani 1 1 d . . . . .
H33A H -0.257976 0.266791 0.180528 0.088 Uiso 1 1 d GR . . . .
H33B H -0.212156 0.339460 0.168166 0.088 Uiso 1 1 d GR . . . .
O34W O -0.1698(7) 0.1006(7) 0.0923(7) 0.095(3) Uani 1 1 d . U . . .
H34A H -0.160940 0.116117 0.143374 0.142 Uiso 1 1 d DGR . . . .
H34B H -0.120256 0.095898 0.085023 0.142 Uiso 1 1 d GR . . . .
O35W O -0.1426(8) 0.1440(8) -0.0406(7) 0.120(4) Uani 1 1 d . U . . .
H35A H -0.155107 0.087367 -0.054606 0.180 Uiso 1 1 d GR . . . .
H35B H -0.082642 0.168536 -0.033366 0.180 Uiso 1 1 d DGR . . . .
O36W O -0.2048(7) 0.3021(7) 0.0103(6) 0.101(4) Uani 1 1 d . U . . .
H36A H -0.230222 0.336130 0.038534 0.151 Uiso 1 1 d GR . . . .
H36B H -0.246446 0.272387 -0.038595 0.151 Uiso 1 1 d DGR . . . .
O43W O -0.0394(8) 0.2973(9) 0.1135(9) 0.139(5) Uani 1 1 d D U . . .
H43A H -0.004642 0.306938 0.160110 0.209 Uiso 1 1 d DGR . . . .
H43B H -0.015720 0.359973 0.134386 0.209 Uiso 1 1 d DGR . . . .
O42W O 0.1311(6) 0.7524(7) 0.0978(5) 0.077(3) Uani 1 1 d . . . . .
H42A H 0.129612 0.704211 0.071741 0.115 Uiso 1 1 d DGR . . . .
H42B H 0.153812 0.782081 0.076141 0.115 Uiso 1 1 d DGR . . . .
O40W O 0.1708(8) 0.2948(7) 0.2732(6) 0.107(4) Uani 1 1 d . U . . .
H40A H 0.209505 0.326208 0.260399 0.161 Uiso 1 1 d DGR . . . .
H40B H 0.194405 0.271038 0.288749 0.161 Uiso 1 1 d GR . . . .
O48W O -0.0623(9) 0.5063(11) -0.0372(7) 0.048(4) Uani 0.5 1 d . U P . .
H48A H -0.026777 0.482003 -0.028425 0.072 Uiso 0.5 1 d GR . P . .
H48B H -0.049917 0.549653 0.013486 0.072 Uiso 0.5 1 d GR . P . .
O12W O 0.2757(7) 0.9105(9) 0.8128(7) 0.112(4) Uani 1 1 d . . . . .
H12A H 0.281205 0.885817 0.842030 0.169 Uiso 1 1 d DGR . . . .
H12B H 0.320141 0.913133 0.792153 0.169 Uiso 1 1 d GR . . . .
O41W O -0.0270(8) 0.3376(8) 0.4479(6) 0.100(4) Uani 1 1 d . U . . .
H41A H -0.030242 0.380968 0.448966 0.150 Uiso 1 1 d GR . . . .
H41B H -0.073012 0.294438 0.414826 0.150 Uiso 1 1 d GR . . . .
O31W O 0.6155(5) 0.8072(5) 0.5213(4) 0.0454(19) Uani 1 1 d . . . . .
H31A H 0.608103 0.851122 0.525444 0.068 Uiso 1 1 d GR . . . .
H31B H 0.610265 0.806045 0.563583 0.068 Uiso 1 1 d GR . . . .
O44W O -0.2784(4) 0.3121(4) 0.2808(4) 0.0338(15) Uani 1 1 d . . . . .
O37W O 0.1410(7) 0.2944(8) -0.0481(6) 0.097(4) Uani 1 1 d . U . . .
H37A H 0.189464 0.308222 -0.057428 0.146 Uiso 1 1 d GR . . . .
H37B H 0.126214 0.330762 -0.050098 0.146 Uiso 1 1 d GR . . . .
O49W O -0.0154(7) 0.9789(9) 0.6293(9) 0.148(6) Uani 1 1 d . . . . .
H49A H 0.021058 1.023638 0.669440 0.221 Uiso 1 1 d GR . . . .
H49B H -0.039722 0.937668 0.639210 0.221 Uiso 1 1 d GR . . . .
O38W O 0.2495(9) 0.2416(8) -0.0206(7) 0.120(5) Uani 1 1 d . U . . .
H38A H 0.293912 0.300212 0.009716 0.180 Uiso 1 1 d DGR . . . .
H38B H 0.218466 0.243010 0.016468 0.180 Uiso 1 1 d DGR . . . .
O2BW O 0.0157(12) -0.0492(13) 0.4427(12) 0.058(5) Uani 0.4 1 d . U P E 2
O50W O 0.0097(14) 0.6500(14) -0.0228(11) 0.092(7) Uani 0.5 1 d . U P . .
H50A H 0.024453 0.700201 -0.017369 0.138 Uiso 0.5 1 d GR . P . .
H50B H -0.038477 0.635141 -0.012879 0.138 Uiso 0.5 1 d GR . P . .
O3BW O 0.2341(11) 0.4987(11) 0.9512(10) 0.040(4) Uani 0.4 1 d . . P F 2
H3BA H 0.286514 0.521669 0.944203 0.060 Uiso 0.4 1 d GR . P F 2
H3BB H 0.199202 0.496946 0.914441 0.060 Uiso 0.4 1 d GR . P F 2
O39W O -0.0507(15) 1.1187(15) 0.6844(14) 0.100(7) Uani 0.5 1 d . U P . .

loop_
_atom_site_aniso_label
_atom_site_aniso_U_11
_atom_site_aniso_U_22
_atom_site_aniso_U_33
_atom_site_aniso_U_23
_atom_site_aniso_U_13
_atom_site_aniso_U_12
Ta1 0.01653(16) 0.01807(16) 0.01807(16) 0.00921(14) 0.00506(13) 0.00716(14)
Ta2 0.01914(16) 0.01825(16) 0.01877(16) 0.00980(14) 0.00502(13) 0.00902(14)
Ta3 0.01866(17) 0.01721(16) 0.02008(17) 0.00807(14) 0.00493(13) 0.00705(14)
Ta4 0.01853(16) 0.01594(16) 0.01742(16) 0.00795(13) 0.00553(13) 0.00793(14)
Ta5 0.02008(17) 0.01680(16) 0.01693(16) 0.00843(14) 0.00492(13) 0.00929(14)
Ta6 0.02162(17) 0.01818(17) 0.01778(16) 0.00946(14) 0.00642(13) 0.01010(14)
Ta7 0.01812(16) 0.01824(16) 0.01682(16) 0.00810(14) 0.00494(13) 0.00873(14)
Ta8 0.01708(16) 0.01922(17) 0.01951(16) 0.01028(14) 0.00410(13) 0.00722(14)
Ta9 0.02276(17) 0.01905(17) 0.01820(16) 0.00934(14) 0.00784(13) 0.01148(14)
Ta10 0.02198(17) 0.02017(17) 0.02092(17) 0.01134(14) 0.00757(14) 0.01207(15)
Ta11 0.01963(17) 0.01717(16) 0.01695(16) 0.00882(14) 0.00626(13) 0.00927(14)
Ta12 0.02257(17) 0.01820(17) 0.01906(16) 0.01010(14) 0.00605(13) 0.01039(14)
Ta13 0.02240(17) 0.01969(17) 0.01881(16) 0.01029(14) 0.00466(13) 0.01020(14)
Ta14 0.01756(17) 0.02107(17) 0.02356(17) 0.01138(15) 0.00631(14) 0.00884(14)
Ta15 0.01958(17) 0.02094(17) 0.02184(17) 0.01112(15) 0.00760(13) 0.00998(14)
Ta16 0.01786(17) 0.02057(17) 0.02234(17) 0.00988(15) 0.00252(13) 0.00583(14)
Ta17 0.01850(17) 0.01934(17) 0.02348(17) 0.01129(15) 0.00588(14) 0.00681(14)
Ta18 0.02142(17) 0.02051(17) 0.02030(17) 0.01043(14) 0.00681(13) 0.01169(15)
Ta19 0.0186(2) 0.0187(2) 0.0206(2) 0.01068(19) 0.00496(18) 0.00813(19)
Fe1 0.0159(5) 0.0158(6) 0.0168(5) 0.0087(5) 0.0054(4) 0.0073(5)
Fe2 0.0177(6) 0.0170(6) 0.0162(6) 0.0082(5) 0.0041(4) 0.0075(5)
Fe3 0.0187(6) 0.0160(6) 0.0168(6) 0.0086(5) 0.0056(5) 0.0093(5)
Fe4 0.0160(6) 0.0156(6) 0.0175(6) 0.0083(5) 0.0049(4) 0.0067(5)
Fe5 0.0202(6) 0.0173(6) 0.0177(6) 0.0086(5) 0.0066(5) 0.0088(5)
Fe6 0.0186(2) 0.0187(2) 0.0206(2) 0.01068(19) 0.00496(18) 0.00813(19)
K1 0.0279(10) 0.0347(11) 0.0269(10) 0.0188(9) 0.0061(8) 0.0079(9)
K2 0.0313(10) 0.0260(10) 0.0270(10) 0.0137(8) 0.0074(8) 0.0149(9)
K3 0.0347(11) 0.0324(11) 0.0401(12) 0.0195(10) 0.0141(9) 0.0186(10)
K4 0.0462(14) 0.087(2) 0.0478(14) 0.0497(15) 0.0241(12) 0.0348(14)
K5 0.057(3) 0.038(2) 0.088(3) 0.010(2) 0.034(2) 0.0176(18)
K5B 0.066(5) 0.058(5) 0.081(5) 0.028(4) 0.025(4) 0.030(4)
K6 0.099(3) 0.064(2) 0.069(2) 0.0289(18) 0.045(2) 0.0213(19)
Na6 0.056(3) 0.080(3) 0.093(3) 0.061(3) 0.003(2) 0.032(2)
Na7 0.061(3) 0.066(3) 0.038(2) 0.023(2) 0.016(2) 0.030(3)
Na1 0.0331(19) 0.0264(18) 0.0246(18) 0.0126(15) 0.0078(15) 0.0134(16)
Na2 0.040(2) 0.033(2) 0.033(2) 0.0154(17) 0.0118(17) 0.0207(18)
Na3 0.0290(19) 0.0274(19) 0.0327(19) 0.0156(16) 0.0122(15) 0.0136(16)
Na4 0.0282(19) 0.0301(19) 0.0299(19) 0.0131(16) 0.0114(15) 0.0146(16)
O1 0.020(3) 0.018(3) 0.018(3) 0.009(2) 0.005(2) 0.007(2)
O1W 0.025(3) 0.017(3) 0.019(3) 0.005(2) 0.002(2) 0.007(3)
O2 0.020(3) 0.021(3) 0.018(3) 0.011(2) 0.003(2) 0.008(2)
O2W 0.042(5) 0.122(8) 0.063(5) 0.066(6) 0.029(4) 0.048(5)
O3 0.018(3) 0.018(3) 0.025(3) 0.011(3) 0.005(2) 0.008(2)
O3W 0.037(4) 0.030(4) 0.036(4) 0.013(3) 0.015(3) 0.014(3)
O4 0.019(3) 0.021(3) 0.018(3) 0.010(2) 0.006(2) 0.010(2)
O4W 0.029(3) 0.025(3) 0.033(3) 0.014(3) 0.007(3) 0.012(3)
O5 0.021(3) 0.018(3) 0.023(3) 0.012(2) 0.007(2) 0.009(2)
O5W 0.059(5) 0.044(4) 0.129(7) 0.038(5) 0.000(5) 0.028(4)
O6 0.022(3) 0.020(3) 0.016(3) 0.009(2) 0.003(2) 0.009(3)
O6W 0.078(7) 0.104(8) 0.079(7) 0.043(6) 0.048(6) 0.066(6)
O7 0.024(3) 0.020(3) 0.026(3) 0.012(2) 0.006(2) 0.010(2)
O7W 0.067(6) 0.115(7) 0.160(8) 0.098(6) 0.016(5) 0.039(5)
O8 0.018(3) 0.015(3) 0.022(3) 0.008(2) 0.005(2) 0.005(2)
O8W 0.040(4) 0.038(4) 0.060(5) 0.029(4) 0.007(4) 0.018(4)
O9 0.018(3) 0.016(3) 0.015(3) 0.002(2) -0.001(2) 0.007(2)
O9W 0.027(3) 0.023(3) 0.029(3) 0.011(3) 0.007(3) 0.009(3)
O10 0.022(3) 0.019(3) 0.018(3) 0.009(2) 0.006(2) 0.011(2)
O10W 0.037(4) 0.079(6) 0.044(4) 0.039(4) 0.015(3) 0.037(4)
O11 0.026(3) 0.023(3) 0.024(3) 0.013(2) 0.007(2) 0.014(2)
O11W 0.097(5) 0.084(5) 0.119(6) 0.036(4) 0.031(4) 0.050(4)
O12 0.027(3) 0.019(3) 0.020(3) 0.009(2) 0.005(2) 0.013(3)
O13 0.026(3) 0.022(3) 0.019(3) 0.010(3) 0.005(2) 0.013(3)
O13W 0.023(3) 0.029(4) 0.048(4) 0.021(3) 0.015(3) 0.009(3)
O14 0.025(3) 0.014(3) 0.017(3) 0.007(2) 0.005(2) 0.011(2)
O14W 0.032(4) 0.032(4) 0.035(4) 0.017(3) 0.012(3) 0.019(3)
O15 0.027(3) 0.022(3) 0.021(3) 0.012(3) 0.010(2) 0.015(3)
O15W 0.030(3) 0.026(3) 0.024(3) 0.010(3) 0.011(3) 0.015(3)
O16 0.024(3) 0.021(3) 0.021(3) 0.012(3) 0.006(2) 0.012(3)
O16W 0.039(4) 0.046(4) 0.052(4) 0.031(4) 0.021(3) 0.023(4)
O17 0.021(3) 0.023(3) 0.020(3) 0.011(3) 0.004(2) 0.012(3)
O17W 0.036(4) 0.027(3) 0.031(3) 0.012(3) 0.006(3) 0.017(3)
O18 0.023(3) 0.028(3) 0.029(3) 0.018(3) 0.010(3) 0.015(3)
O18W 0.034(4) 0.029(3) 0.028(3) 0.008(3) 0.006(3) 0.018(3)
O19 0.023(3) 0.022(3) 0.025(3) 0.015(3) 0.009(2) 0.013(3)
O19W 0.033(4) 0.036(4) 0.043(4) 0.019(3) 0.013(3) 0.018(3)
O20 0.0206(19) 0.0198(19) 0.0185(19) 0.0091(15) 0.0058(14) 0.0095(15)
O20W 0.117(5) 0.122(5) 0.110(5) 0.075(4) 0.014(3) 0.043(4)
O21 0.020(3) 0.014(3) 0.018(3) 0.006(2) 0.006(2) 0.008(2)
O21W 0.121(8) 0.070(6) 0.080(6) 0.057(6) 0.078(6) 0.064(6)
O22 0.020(3) 0.018(3) 0.022(3) 0.010(3) 0.006(2) 0.004(2)
O22W 0.041(8) 0.088(11) 0.050(8) 0.041(8) -0.022(6) 0.011(8)
O23 0.023(3) 0.026(3) 0.016(3) 0.012(3) 0.005(2) 0.011(3)
O23W 0.031(4) 0.038(4) 0.062(5) 0.023(4) 0.019(4) 0.018(3)
O24 0.020(3) 0.022(3) 0.024(3) 0.012(3) 0.006(2) 0.009(3)
O24W 0.037(4) 0.030(4) 0.038(4) 0.019(3) 0.001(3) 0.012(3)
O25 0.022(3) 0.025(3) 0.028(3) 0.014(3) 0.010(3) 0.013(3)
O25W 0.030(3) 0.036(4) 0.030(3) 0.018(3) 0.006(3) 0.014(3)
O26 0.019(3) 0.018(3) 0.028(3) 0.013(3) 0.003(2) 0.007(2)
O26W 0.040(4) 0.039(4) 0.034(4) 0.020(3) 0.013(3) 0.021(3)
O27 0.021(3) 0.020(3) 0.022(3) 0.011(3) 0.001(2) 0.007(3)
O27W 0.033(3) 0.021(3) 0.025(3) 0.011(3) 0.009(3) 0.009(3)
O28 0.024(3) 0.025(3) 0.025(3) 0.014(3) 0.007(3) 0.011(3)
O28W 0.033(4) 0.044(4) 0.062(5) 0.034(4) 0.002(4) 0.012(3)
O29 0.019(3) 0.023(3) 0.021(3) 0.010(3) 0.005(2) 0.011(3)
O29W 0.034(4) 0.029(3) 0.028(3) 0.016(3) 0.013(3) 0.015(3)
O30 0.0228(19) 0.0217(19) 0.0219(19) 0.0109(15) 0.0041(14) 0.0120(15)
O30W 0.035(4) 0.037(4) 0.036(4) 0.015(3) 0.008(3) 0.018(3)
O31 0.022(3) 0.017(3) 0.019(3) 0.005(2) 0.004(2) 0.005(2)
O32 0.022(3) 0.019(3) 0.019(3) 0.008(2) 0.003(2) 0.011(3)
O33 0.029(3) 0.024(3) 0.023(3) 0.012(3) 0.008(3) 0.014(3)
O34 0.028(3) 0.027(3) 0.030(3) 0.013(3) 0.011(3) 0.016(3)
O35 0.020(3) 0.025(3) 0.022(3) 0.015(3) 0.008(2) 0.010(3)
O36 0.030(3) 0.025(3) 0.024(3) 0.010(3) 0.010(3) 0.015(3)
O37 0.022(3) 0.025(3) 0.027(3) 0.014(3) 0.007(3) 0.010(3)
O38 0.019(3) 0.032(4) 0.030(3) 0.012(3) -0.003(3) 0.005(3)
O39 0.034(3) 0.029(3) 0.023(3) 0.014(3) 0.010(3) 0.021(3)
O40 0.028(3) 0.028(3) 0.031(3) 0.019(3) 0.009(3) 0.017(3)
O41 0.029(3) 0.027(3) 0.031(3) 0.015(3) 0.014(3) 0.015(3)
O42 0.019(3) 0.017(3) 0.019(3) 0.007(2) 0.006(2) 0.008(2)
O43 0.023(3) 0.021(3) 0.018(3) 0.008(2) 0.007(2) 0.010(3)
O44 0.017(3) 0.019(3) 0.023(3) 0.009(2) 0.005(2) 0.007(2)
O45 0.017(3) 0.018(3) 0.018(3) 0.009(2) 0.005(2) 0.007(2)
O45W 0.120(6) 0.128(6) 0.129(6) 0.037(4) 0.053(5) 0.061(5)
O46 0.021(3) 0.018(3) 0.022(3) 0.011(2) 0.008(2) 0.010(2)
O46W 0.086(9) 0.080(9) 0.045(7) 0.032(6) 0.035(6) 0.048(7)
O47 0.024(3) 0.017(3) 0.019(3) 0.011(2) 0.007(2) 0.008(2)
O47W 0.073(8) 0.062(8) 0.092(9) 0.015(6) 0.039(7) 0.019(6)
O52W 0.072(8) 0.065(8) 0.067(8) 0.029(5) 0.034(5) 0.025(5)
O48 0.019(3) 0.017(3) 0.020(3) 0.009(2) 0.009(2) 0.007(2)
O49 0.018(3) 0.021(3) 0.019(3) 0.012(2) 0.008(2) 0.007(2)
O50 0.021(3) 0.021(3) 0.019(3) 0.010(2) 0.005(2) 0.009(2)
O51 0.023(3) 0.019(3) 0.021(3) 0.010(2) 0.005(2) 0.009(3)
O52 0.028(3) 0.020(3) 0.019(3) 0.012(2) 0.009(2) 0.015(3)
O53 0.018(3) 0.018(3) 0.020(3) 0.011(2) 0.002(2) 0.007(2)
O54 0.024(3) 0.016(3) 0.017(3) 0.007(2) 0.002(2) 0.010(2)
O55 0.020(3) 0.023(3) 0.022(3) 0.012(3) 0.010(2) 0.011(3)
O56 0.023(3) 0.021(3) 0.021(3) 0.011(3) 0.008(2) 0.012(3)
O57 0.028(3) 0.017(3) 0.023(3) 0.008(3) 0.007(2) 0.012(3)
O58 0.018(3) 0.027(3) 0.028(3) 0.013(3) 0.005(2) 0.009(3)
O59 0.018(3) 0.016(3) 0.020(3) 0.009(2) 0.006(2) 0.009(2)
O60 0.020(3) 0.021(3) 0.017(3) 0.006(2) 0.001(2) 0.008(2)
O61 0.022(3) 0.018(3) 0.021(3) 0.011(2) 0.004(2) 0.010(2)
O62 0.023(3) 0.032(4) 0.040(4) 0.019(3) 0.010(3) 0.013(3)
O63 0.027(3) 0.023(3) 0.031(3) 0.017(3) 0.009(3) 0.007(3)
O64 0.024(3) 0.027(3) 0.026(3) 0.014(3) 0.009(3) 0.015(3)
O65 0.026(3) 0.028(3) 0.027(3) 0.014(3) 0.004(3) 0.011(3)
Na5 0.062(3) 0.050(3) 0.131(5) 0.027(4) 0.026(4) 0.021(3)
O32W 0.041(4) 0.028(4) 0.037(4) 0.015(3) 0.013(3) 0.019(3)
O33W 0.044(5) 0.039(5) 0.076(6) 0.021(4) 0.016(4) 0.011(4)
O34W 0.092(7) 0.087(6) 0.096(7) 0.038(5) 0.005(5) 0.044(5)
O35W 0.108(8) 0.100(7) 0.107(7) 0.053(6) 0.013(6) 0.008(6)
O36W 0.089(7) 0.085(7) 0.091(7) 0.012(5) 0.017(5) 0.038(5)
O43W 0.094(6) 0.094(7) 0.177(9) 0.007(6) 0.028(6) 0.056(5)
O42W 0.063(6) 0.109(8) 0.048(5) 0.046(6) 0.006(5) 0.024(6)
O40W 0.118(7) 0.098(7) 0.115(7) 0.039(6) -0.005(5) 0.079(6)
O48W 0.045(7) 0.072(8) 0.027(6) 0.024(6) 0.016(5) 0.027(6)
O12W 0.065(7) 0.148(12) 0.115(10) 0.061(9) -0.009(7) 0.050(8)
O41W 0.154(8) 0.115(7) 0.079(6) 0.057(5) 0.056(6) 0.090(6)
O31W 0.069(5) 0.056(5) 0.046(4) 0.037(4) 0.034(4) 0.043(4)
O44W 0.028(3) 0.034(4) 0.036(4) 0.020(3) 0.007(3) 0.009(3)
O37W 0.087(6) 0.111(7) 0.079(6) 0.040(5) 0.014(5) 0.041(6)
O49W 0.064(8) 0.110(11) 0.188(15) 0.048(10) -0.051(9) 0.008(7)
O38W 0.135(8) 0.108(7) 0.120(7) 0.057(6) 0.092(7) 0.047(6)
O2BW 0.044(8) 0.059(9) 0.069(9) 0.039(7) -0.005(6) 0.017(7)
O50W 0.087(10) 0.086(10) 0.083(10) 0.022(7) 0.042(8) 0.039(8)
O3BW 0.038(10) 0.041(10) 0.047(11) 0.025(9) -0.001(8) 0.022(9)
O39W 0.100(7) 0.099(7) 0.101(7) 0.048(4) 0.028(3) 0.047(4)

loop_
_atom_type_symbol
_atom_type_description
_atom_type_scat_dispersion_real
_atom_type_scat_dispersion_imag
_atom_type_scat_source
Fe Fe 0.3463 0.8444 'International Tables Vol C Tables 4.2.6.8 and 6.1.1.4'
H H 0.0000 0.0000 'International Tables Vol C Tables 4.2.6.8 and 6.1.1.4'
K K 0.2009 0.2494 'International Tables Vol C Tables 4.2.6.8 and 6.1.1.4'
Na Na 0.0362 0.0249 'International Tables Vol C Tables 4.2.6.8 and 6.1.1.4'
O O 0.0106 0.0060 'International Tables Vol C Tables 4.2.6.8 and 6.1.1.4'
Ta Ta -0.7052 6.5227 'International Tables Vol C Tables 4.2.6.8 and 6.1.1.4'

loop_
_geom_angle_atom_site_label_1
_geom_angle_atom_site_label_2
_geom_angle_atom_site_label_3
_geom_angle
_geom_angle_site_symmetry_1
_geom_angle_site_symmetry_3
_geom_angle_publ_flag
O7 Ta1 O8 90.4(2) . . ?
O7 Ta1 O22 92.1(2) . . ?
O7 Ta1 O44 80.0(2) . . ?
O7 Ta1 O59 155.3(2) . . ?
O8 Ta1 O44 77.1(2) . . ?
O22 Ta1 O8 155.0(2) . . ?
O22 Ta1 O44 78.8(2) . . ?
O22 Ta1 O59 89.0(2) . . ?
O24 Ta1 O7 106.9(3) . . ?
O24 Ta1 O8 100.7(2) . . ?
O24 Ta1 O22 102.4(2) . . ?
O24 Ta1 O44 172.9(2) . . ?
O24 Ta1 O59 96.9(2) . . ?
O59 Ta1 O8 78.8(2) . . ?
O59 Ta1 O44 76.0(2) . . ?
O3 Ta2 O42 78.5(2) . . ?
O19 Ta2 O3 157.4(2) . . ?
O19 Ta2 O42 80.1(2) . . ?
O19 Ta2 O45 89.4(2) . . ?
O32 Ta2 O3 90.4(2) . . ?
O32 Ta2 O19 93.3(2) . . ?
O32 Ta2 O42 81.2(2) . . ?
O32 Ta2 O45 157.4(2) . . ?
O45 Ta2 O3 79.0(2) . . ?
O45 Ta2 O42 77.2(2) . . ?
O60 Ta2 O3 98.4(2) . . ?
O60 Ta2 O19 102.3(2) . . ?
O60 Ta2 O32 104.3(2) . . ?
O60 Ta2 O42 173.8(2) . . ?
O60 Ta2 O45 97.0(2) . . ?
O2 Ta3 O44 75.1(2) . . ?
O8 Ta3 O2 77.3(2) . . ?
O8 Ta3 O44 76.0(2) . . ?
O26 Ta3 O2 152.5(2) . . ?
O26 Ta3 O8 89.6(2) . . ?
O26 Ta3 O31 92.3(2) . . ?
O26 Ta3 O44 78.4(2) . . ?
O31 Ta3 O2 89.0(2) . . ?
O31 Ta3 O8 152.9(2) . . ?
O31 Ta3 O44 77.9(2) . . ?
O34 Ta3 O2 103.5(3) . . ?
O34 Ta3 O8 103.5(3) . . ?
O34 Ta3 O26 103.0(3) . . ?
O34 Ta3 O31 102.4(3) . . ?
O34 Ta3 O44 178.5(2) . . ?
O1 Ta4 O43 75.0(2) . . ?
O21 Ta4 O1 101.9(2) . . ?
O21 Ta4 O43 170.4(2) . . ?
O21 Ta4 O46 94.0(2) . . ?
O21 Ta4 O51 109.2(2) . . ?
O21 Ta4 O52 102.3(2) . . ?
O46 Ta4 O1 80.0(2) . . ?
O46 Ta4 O43 76.6(2) . . ?
O51 Ta4 O1 86.5(2) . . ?
O51 Ta4 O43 79.9(2) . . ?
O51 Ta4 O46 155.2(2) . . ?
O52 Ta4 O1 154.8(2) . . ?
O52 Ta4 O43 80.0(2) . . ?
O52 Ta4 O46 91.5(2) . . ?
O52 Ta4 O51 92.0(2) . . ?
O14 Ta5 O42 77.8(2) . . ?
O15 Ta5 O14 155.4(2) . . ?
O15 Ta5 O42 78.1(2) . . ?
O15 Ta5 O45 89.7(2) . . ?
O45 Ta5 O14 79.8(2) . . ?
O45 Ta5 O42 76.5(2) . . ?
O54 Ta5 O14 89.8(2) . . ?
O54 Ta5 O15 90.8(2) . . ?
O54 Ta5 O42 79.5(2) . . ?
O54 Ta5 O45 155.4(2) . . ?
O61 Ta5 O14 100.2(2) . . ?
O61 Ta5 O15 103.1(2) . . ?
O61 Ta5 O42 173.1(2) . . ?
O61 Ta5 O45 96.7(2) . . ?
O61 Ta5 O54 107.2(2) . . ?
O3 Ta6 O42 74.9(2) . . ?
O13 Ta6 O3 88.0(2) . . ?
O13 Ta6 O14 152.4(2) . . ?
O13 Ta6 O42 77.3(2) . . ?
O14 Ta6 O3 77.9(2) . . ?
O14 Ta6 O42 76.1(2) . . ?
O36 Ta6 O3 103.7(3) . . ?
O36 Ta6 O13 104.3(3) . . ?
O36 Ta6 O14 102.1(2) . . ?
O36 Ta6 O42 177.9(2) . . ?
O36 Ta6 O57 103.2(3) . . ?
O57 Ta6 O3 152.2(2) . . ?
O57 Ta6 O13 92.0(2) . . ?
O57 Ta6 O14 89.8(2) . . ?
O57 Ta6 O42 78.0(2) . . ?
O4 Ta7 O16 108.1(2) . . ?
O4 Ta7 O17 105.5(2) . . ?
O4 Ta7 O43 170.9(2) . . ?
O4 Ta7 O46 98.3(2) . . ?
O4 Ta7 O48 96.1(2) . . ?
O16 Ta7 O17 92.1(2) . . ?
O16 Ta7 O43 78.9(2) . . ?
O16 Ta7 O46 89.8(2) . . ?
O16 Ta7 O48 154.6(2) . . ?
O17 Ta7 O43 79.6(2) . . ?
O17 Ta7 O46 154.2(2) . . ?
O17 Ta7 O48 88.6(2) . . ?
O46 Ta7 O43 75.5(2) . . ?
O46 Ta7 O48 79.0(2) . . ?
O48 Ta7 O43 76.3(2) . . ?
O2 Ta8 O44 78.6(2) . . ?
O25 Ta8 O2 157.6(2) . . ?
O25 Ta8 O44 80.1(2) . . ?
O25 Ta8 O59 89.3(2) . . ?
O27 Ta8 O2 98.4(2) . . ?
O27 Ta8 O25 102.1(3) . . ?
O27 Ta8 O35 104.5(2) . . ?
O27 Ta8 O44 173.8(2) . . ?
O27 Ta8 O59 97.0(2) . . ?
O35 Ta8 O2 90.9(2) . . ?
O35 Ta8 O25 92.7(3) . . ?
O35 Ta8 O44 81.1(2) . . ?
O35 Ta8 O59 157.5(2) . . ?
O59 Ta8 O2 79.2(2) . . ?
O59 Ta8 O44 77.2(2) . . ?
O12 Ta9 O43 76.7(2) . . ?
O12 Ta9 O51 87.5(2) . . ?
O12 Ta9 O56 153.6(2) . . ?
O39 Ta9 O12 103.3(2) . . ?
O39 Ta9 O43 179.3(3) . . ?
O39 Ta9 O51 102.9(3) . . ?
O39 Ta9 O55 103.3(3) . . ?
O39 Ta9 O56 103.2(2) . . ?
O51 Ta9 O43 76.4(2) . . ?
O55 Ta9 O12 88.1(2) . . ?
O55 Ta9 O43 77.4(2) . . ?
O55 Ta9 O51 153.7(2) . . ?
O55 Ta9 O56 86.5(2) . . ?
O56 Ta9 O43 76.8(2) . . ?
O56 Ta9 O51 86.0(2) . . ?
O12 Ta10 O16 153.2(2) . . ?
O12 Ta10 O43 76.7(2) . . ?
O12 Ta10 O52 86.6(2) . . ?
O16 Ta10 O43 76.6(2) . . ?
O16 Ta10 O52 85.4(2) . . ?
O18 Ta10 O12 88.3(2) . . ?
O18 Ta10 O16 88.1(2) . . ?
O18 Ta10 O43 78.4(2) . . ?
O18 Ta10 O52 154.7(2) . . ?
O40 Ta10 O12 103.2(2) . . ?
O40 Ta10 O16 103.4(3) . . ?
O40 Ta10 O18 103.7(3) . . ?
O40 Ta10 O43 177.8(2) . . ?
O40 Ta10 O52 101.5(3) . . ?
O52 Ta10 O43 76.3(2) . . ?
O1 Ta11 O43 74.1(2) . . ?
O5 Ta11 O1 153.6(2) . . ?
O5 Ta11 O43 79.7(2) . . ?
O5 Ta11 O48 90.2(2) . . ?
O5 Ta11 O56 91.6(2) . . ?
O20 Ta11 O1 103.8(2) . . ?
O20 Ta11 O5 101.5(2) . . ?
O20 Ta11 O43 170.8(2) . . ?
O20 Ta11 O48 94.5(2) . . ?
O20 Ta11 O56 109.5(2) . . ?
O48 Ta11 O1 80.5(2) . . ?
O48 Ta11 O43 76.3(2) . . ?
O56 Ta11 O1 87.0(2) . . ?
O56 Ta11 O43 79.5(2) . . ?
O56 Ta11 O48 155.0(2) . . ?
O11 Ta12 O42 77.0(2) . . ?
O11 Ta12 O54 152.7(2) . . ?
O11 Ta12 O57 87.1(2) . . ?
O30 Ta12 O11 88.7(2) . . ?
O30 Ta12 O42 76.5(2) . . ?
O30 Ta12 O54 88.0(2) . . ?
O30 Ta12 O57 152.9(2) . . ?
O33 Ta12 O11 101.9(3) . . ?
O33 Ta12 O30 104.3(2) . . ?
O33 Ta12 O42 178.6(2) . . ?
O33 Ta12 O54 105.2(2) . . ?
O33 Ta12 O57 102.8(3) . . ?
O54 Ta12 O42 75.9(2) . . ?
O54 Ta12 O57 83.6(2) . . ?
O57 Ta12 O42 76.4(2) . . ?
O11 Ta13 O13 87.9(2) . . ?
O11 Ta13 O32 153.2(2) . . ?
O11 Ta13 O42 77.5(2) . . ?
O13 Ta13 O32 83.9(2) . . ?
O13 Ta13 O42 76.6(2) . . ?
O29 Ta13 O11 88.5(2) . . ?
O29 Ta13 O13 152.6(2) . . ?
O29 Ta13 O32 87.3(2) . . ?
O29 Ta13 O42 76.2(2) . . ?
O32 Ta13 O42 75.8(2) . . ?
O65 Ta13 O11 103.9(3) . . ?
O65 Ta13 O13 102.4(3) . . ?
O65 Ta13 O29 104.8(3) . . ?
O65 Ta13 O32 102.8(3) . . ?
O65 Ta13 O42 178.3(2) . . ?
O22 Ta14 O25 84.5(2) . . ?
O22 Ta14 O44 76.1(2) . . ?
O25 Ta14 O44 75.3(2) . . ?
O28 Ta14 O22 87.7(2) . . ?
O28 Ta14 O25 153.3(2) . . ?
O28 Ta14 O44 78.1(2) . . ?
O28 Ta14 O58 89.7(2) . . ?
O41 Ta14 O22 102.8(3) . . ?
O41 Ta14 O25 102.0(3) . . ?
O41 Ta14 O28 104.7(3) . . ?
O41 Ta14 O44 177.1(2) . . ?
O41 Ta14 O58 103.4(3) . . ?
O58 Ta14 O22 153.4(2) . . ?
O58 Ta14 O25 86.1(2) . . ?
O58 Ta14 O44 77.5(2) . . ?
O5 Ta15 O43 76.0(2) . . ?
O17 Ta15 O5 84.2(2) . . ?
O17 Ta15 O43 76.0(2) . . ?
O18 Ta15 O5 153.2(2) . . ?
O18 Ta15 O17 87.9(2) . . ?
O18 Ta15 O43 77.2(2) . . ?
O18 Ta15 O55 89.6(2) . . ?
O55 Ta15 O5 85.7(2) . . ?
O55 Ta15 O17 152.3(2) . . ?
O55 Ta15 O43 76.5(2) . . ?
O62 Ta15 O5 103.0(3) . . ?
O62 Ta15 O17 104.3(3) . . ?
O62 Ta15 O18 103.8(3) . . ?
O62 Ta15 O43 178.9(2) . . ?
O62 Ta15 O55 103.1(3) . . ?
O31 Ta16 O35 83.9(2) . . ?
O31 Ta16 O44 76.4(2) . . ?
O35 Ta16 O44 75.2(2) . . ?
O37 Ta16 O31 87.2(2) . . ?
O37 Ta16 O35 152.9(2) . . ?
O37 Ta16 O44 77.8(2) . . ?
O37 Ta16 O58 90.2(3) . . ?
O38 Ta16 O31 102.4(3) . . ?
O38 Ta16 O35 102.6(3) . . ?
O38 Ta16 O37 104.3(3) . . ?
O38 Ta16 O44 177.6(3) . . ?
O38 Ta16 O58 104.0(3) . . ?
O58 Ta16 O31 153.2(2) . . ?
O58 Ta16 O35 86.3(2) . . ?
O58 Ta16 O44 77.0(2) . . ?
O7 Ta17 O44 75.2(2) . . ?
O26 Ta17 O7 83.8(2) . . ?
O26 Ta17 O44 76.0(2) . . ?
O28 Ta17 O7 86.7(2) . . ?
O28 Ta17 O26 152.4(2) . . ?
O28 Ta17 O44 76.5(2) . . ?
O37 Ta17 O7 151.8(2) . . ?
O37 Ta17 O26 87.0(2) . . ?
O37 Ta17 O28 89.1(2) . . ?
O37 Ta17 O44 76.6(2) . . ?
O63 Ta17 O7 103.9(3) . . ?
O63 Ta17 O26 104.5(3) . . ?
O63 Ta17 O28 103.0(3) . . ?
O63 Ta17 O37 104.3(3) . . ?
O63 Ta17 O44 179.0(2) . . ?
O15 Ta18 O19 85.0(2) . . ?
O15 Ta18 O42 75.7(2) . . ?
O19 Ta18 O42 76.0(2) . . ?
O29 Ta18 O15 153.0(2) . . ?
O29 Ta18 O19 87.5(2) . . ?
O29 Ta18 O42 77.3(2) . . ?
O30 Ta18 O15 86.3(2) . . ?
O30 Ta18 O19 153.9(2) . . ?
O30 Ta18 O29 89.2(2) . . ?
O30 Ta18 O42 78.0(2) . . ?
O64 Ta18 O15 102.7(2) . . ?
O64 Ta18 O19 101.7(3) . . ?
O64 Ta18 O29 104.3(2) . . ?
O64 Ta18 O30 104.2(3) . . ?
O64 Ta18 O42 177.2(2) . . ?
O9 Ta19 O1W 173.0(2) . . ?
O9 Ta19 O27 101.4(2) . . ?
O9 Ta19 O50 95.7(2) . . ?
O9 Ta19 O53 95.0(2) . . ?
O9 Ta19 O60 103.0(2) . 2_676 ?
O27 Ta19 O1W 82.5(2) . . ?
O50 Ta19 O1W 78.3(2) . . ?
O50 Ta19 O27 92.2(2) . . ?
O50 Ta19 O53 84.2(2) . . ?
O50 Ta19 O60 161.2(2) . 2_676 ?
O53 Ta19 O1W 80.9(2) . . ?
O53 Ta19 O27 163.4(2) . . ?
O53 Ta19 O60 91.6(2) . 2_676 ?
O60 Ta19 O1W 83.0(2) 2_676 . ?
O60 Ta19 O27 86.7(2) 2_676 . ?
O4 Fe1 K5B 48.0(3) . 2_676 ?
O4 Fe1 O9 84.8(2) . 2_676 ?
O9 Fe1 K5B 71.7(3) 2_676 2_676 ?
O10 Fe1 K5B 132.9(3) 2_676 2_676 ?
O10 Fe1 K5B 109.7(3) . 2_676 ?
O10 Fe1 O4 178.1(2) 2_676 . ?
O10 Fe1 O4 96.8(2) . . ?
O10 Fe1 O9 97.1(2) 2_676 2_676 ?
O10 Fe1 O9 178.4(2) . 2_676 ?
O10 Fe1 O10 81.4(2) . 2_676 ?
O10 Fe1 O47 91.6(2) . 2_676 ?
O10 Fe1 O47 89.4(2) 2_676 2_676 ?
O10 Fe1 O49 91.6(2) . . ?
O10 Fe1 O49 89.4(2) 2_676 . ?
O47 Fe1 K5B 46.2(3) 2_676 2_676 ?
O47 Fe1 O4 90.9(2) 2_676 . ?
O47 Fe1 O9 88.8(2) 2_676 2_676 ?
O47 Fe1 O49 176.4(2) 2_676 . ?
O49 Fe1 K5B 133.8(3) . 2_676 ?
O49 Fe1 O4 90.4(2) . . ?
O49 Fe1 O9 87.9(2) . 2_676 ?
K1 Fe2 K2 84.93(7) . . ?
K1 Fe2 K5 63.32(11) . . ?
K2 Fe2 K5 122.98(9) . . ?
O6 Fe2 K1 128.71(17) . . ?
O6 Fe2 K2 50.35(16) . . ?
O6 Fe2 K5 116.82(18) . . ?
O23 Fe2 K1 52.63(17) 2_676 . ?
O23 Fe2 K2 131.35(17) 2_676 . ?
O23 Fe2 K5 62.47(18) 2_676 . ?
O23 Fe2 O6 178.3(2) 2_676 . ?
O23 Fe2 O61 85.7(2) 2_676 . ?
O24 Fe2 K1 47.84(17) . . ?
O24 Fe2 K2 64.78(17) . . ?
O24 Fe2 K5 58.72(19) . . ?
O24 Fe2 O6 86.4(2) . . ?
O24 Fe2 O23 94.4(2) . 2_676 ?
O24 Fe2 O61 83.8(2) . . ?
O47 Fe2 K1 106.78(17) . . ?
O47 Fe2 K2 132.32(17) . . ?
O47 Fe2 K5 43.49(18) . . ?
O47 Fe2 O6 91.4(2) . . ?
O47 Fe2 O23 87.1(2) . 2_676 ?
O47 Fe2 O24 88.9(2) . . ?
O47 Fe2 O49 98.3(2) . . ?
O47 Fe2 O61 169.4(2) . . ?
O49 Fe2 K1 132.77(16) . . ?
O49 Fe2 K2 106.80(17) . . ?
O49 Fe2 K5 129.80(19) . . ?
O49 Fe2 O6 88.9(2) . . ?
O49 Fe2 O23 90.5(2) . 2_676 ?
O49 Fe2 O24 171.5(2) . . ?
O49 Fe2 O61 89.7(2) . . ?
O61 Fe2 K1 62.58(17) . . ?
O61 Fe2 K2 50.39(16) . . ?
O61 Fe2 K5 125.88(18) . . ?
O61 Fe2 O6 95.8(2) . . ?
Ta2 Fe3 K1 125.25(8) 2_676 2_676 ?
O3 Fe3 Ta2 39.62(15) 2_676 2_676 ?
O3 Fe3 K1 116.87(17) 2_676 2_676 ?
O3 Fe3 O14 75.0(2) 2_676 2_676 ?
O3 Fe3 O45 76.3(2) 2_676 2_676 ?
O14 Fe3 Ta2 82.80(15) 2_676 2_676 ?
O14 Fe3 K1 44.96(15) 2_676 2_676 ?
O20 Fe3 Ta2 125.29(17) . 2_676 ?
O20 Fe3 K1 90.18(18) . 2_676 ?
O20 Fe3 O3 89.5(2) . 2_676 ?
O20 Fe3 O14 106.1(2) . 2_676 ?
O20 Fe3 O23 100.6(2) . . ?
O20 Fe3 O45 165.0(2) . 2_676 ?
O23 Fe3 Ta2 134.13(17) . 2_676 ?
O23 Fe3 K1 47.21(17) . 2_676 ?
O23 Fe3 O3 160.5(2) . 2_676 ?
O23 Fe3 O14 86.1(2) . 2_676 ?
O23 Fe3 O45 94.5(2) . 2_676 ?
O45 Fe3 Ta2 39.67(15) 2_676 2_676 ?
O45 Fe3 K1 100.66(17) 2_676 2_676 ?
O45 Fe3 O14 75.5(2) 2_676 2_676 ?
O53 Fe3 Ta2 81.96(17) . 2_676 ?
O53 Fe3 K1 143.34(17) . 2_676 ?
O53 Fe3 O3 99.7(2) . 2_676 ?
O53 Fe3 O14 161.2(2) . 2_676 ?
O53 Fe3 O20 91.8(2) . . ?
O53 Fe3 O23 96.6(2) . . ?
O53 Fe3 O45 85.7(2) . 2_676 ?
Ta8 Fe4 K2 127.36(5) . . ?
Ta8 Fe4 K6 69.32(7) . . ?
K2 Fe4 K6 129.98(9) . . ?
O2 Fe4 Ta8 39.39(16) . . ?
O2 Fe4 K2 118.27(17) . . ?
O2 Fe4 K6 40.41(16) . . ?
O2 Fe4 O8 75.1(2) . . ?
O2 Fe4 O59 76.0(2) . . ?
O6 Fe4 Ta8 134.45(17) . . ?
O6 Fe4 K2 47.19(17) . . ?
O6 Fe4 K6 155.21(18) . . ?
O6 Fe4 O2 161.4(2) . . ?
O6 Fe4 O8 87.0(2) . . ?
O6 Fe4 O21 98.5(2) . . ?
O6 Fe4 O59 95.1(2) . . ?
O8 Fe4 Ta8 82.59(16) . . ?
O8 Fe4 K2 46.94(16) . . ?
O8 Fe4 K6 105.85(17) . . ?
O8 Fe4 O59 75.8(2) . . ?
O21 Fe4 Ta8 126.99(17) . . ?
O21 Fe4 K2 87.11(17) . . ?
O21 Fe4 K6 57.90(17) . . ?
O21 Fe4 O2 91.3(2) . . ?
O21 Fe4 O8 106.1(2) . . ?
O21 Fe4 O59 166.3(2) . . ?
O50 Fe4 Ta8 82.28(17) . . ?
O50 Fe4 K2 142.39(17) . . ?
O50 Fe4 K6 78.32(18) . . ?
O50 Fe4 O2 99.3(2) . . ?
O50 Fe4 O6 96.2(2) . . ?
O50 Fe4 O8 161.6(2) . . ?
O50 Fe4 O21 91.3(2) . . ?
O50 Fe4 O59 85.9(2) . . ?
O59 Fe4 Ta8 39.33(15) . . ?
O59 Fe4 K2 103.26(16) . . ?
O59 Fe4 K6 108.40(17) . . ?
Ta7 Fe5 Ta4 65.27(5) . . ?
Ta7 Fe5 Ta11 65.90(6) . . ?
Ta11 Fe5 Ta4 66.40(5) . . ?
Ta19 Fe5 Ta4 111.30(6) . . ?
Ta19 Fe5 Ta7 175.63(4) . . ?
Ta19 Fe5 Ta11 110.50(7) . . ?
Fe6 Fe5 Ta4 111.30(6) . . ?
Fe6 Fe5 Ta7 175.63(4) . . ?
Fe6 Fe5 Ta11 110.50(7) . . ?
O1 Fe5 Ta4 39.67(15) . . ?
O1 Fe5 Ta7 83.98(15) . . ?
O1 Fe5 Ta11 40.18(15) . . ?
O1 Fe5 Ta19 91.65(15) . . ?
O1 Fe5 Fe6 91.65(15) . . ?
O10 Fe5 Ta4 136.41(18) . . ?
O10 Fe5 Ta7 88.76(18) . . ?
O10 Fe5 Ta11 135.43(19) . . ?
O10 Fe5 Ta19 95.60(18) . . ?
O10 Fe5 Fe6 95.60(18) . . ?
O10 Fe5 O1 172.7(2) . . ?
O10 Fe5 O46 99.0(2) . . ?
O10 Fe5 O48 97.6(2) . . ?
O10 Fe5 O50 100.7(2) . . ?
O10 Fe5 O53 99.2(2) . . ?
O46 Fe5 Ta4 38.79(16) . . ?
O46 Fe5 Ta7 40.15(15) . . ?
O46 Fe5 Ta11 84.85(16) . . ?
O46 Fe5 Ta19 138.70(16) . . ?
O46 Fe5 Fe6 138.70(16) . . ?
O46 Fe5 O1 75.6(2) . . ?
O48 Fe5 Ta4 84.78(16) . . ?
O48 Fe5 Ta7 40.28(16) . . ?
O48 Fe5 Ta11 39.60(15) . . ?
O48 Fe5 Ta19 138.34(17) . . ?
O48 Fe5 Fe6 138.34(17) . . ?
O48 Fe5 O1 76.6(2) . . ?
O48 Fe5 O46 77.4(2) . . ?
O50 Fe5 Ta4 80.32(17) . . ?
O50 Fe5 Ta7 137.34(18) . . ?
O50 Fe5 Ta11 123.03(17) . . ?
O50 Fe5 Ta19 41.96(17) . . ?
O50 Fe5 Fe6 41.96(17) . . ?
O50 Fe5 O1 85.0(2) . . ?
O50 Fe5 O46 97.2(2) . . ?
O50 Fe5 O48 161.6(2) . . ?
O50 Fe5 O53 82.9(2) . . ?
O53 Fe5 Ta4 123.88(17) . . ?
O53 Fe5 Ta7 136.89(16) . . ?
O53 Fe5 Ta11 79.66(17) . . ?
O53 Fe5 Ta19 42.15(16) . . ?
O53 Fe5 Fe6 42.15(16) . . ?
O53 Fe5 O1 85.9(2) . . ?
O53 Fe5 O46 161.4(2) . . ?
O53 Fe5 O48 96.6(2) . . ?
O1W Fe6 Fe5 83.85(15) . . ?
O9 Fe6 Fe5 89.32(17) . . ?
O9 Fe6 O1W 173.0(2) . . ?
O9 Fe6 O27 101.4(2) . . ?
O9 Fe6 O50 95.7(2) . . ?
O9 Fe6 O53 95.0(2) . . ?
O9 Fe6 O60 103.0(2) . 2_676 ?
O27 Fe6 Fe5 134.59(17) . . ?
O27 Fe6 O1W 82.5(2) . . ?
O50 Fe6 Fe5 42.58(17) . . ?
O50 Fe6 O1W 78.3(2) . . ?
O50 Fe6 O27 92.2(2) . . ?
O50 Fe6 O53 84.2(2) . . ?
O50 Fe6 O60 161.2(2) . 2_676 ?
O53 Fe6 Fe5 42.77(16) . . ?
O53 Fe6 O1W 80.9(2) . . ?
O53 Fe6 O27 163.4(2) . . ?
O53 Fe6 O60 91.6(2) . 2_676 ?
O60 Fe6 Fe5 134.04(16) 2_676 . ?
O60 Fe6 O1W 83.0(2) 2_676 . ?
O60 Fe6 O27 86.7(2) 2_676 . ?
Ta5 K1 Ta1 99.94(6) . . ?
Ta5 K1 Fe3 48.79(7) . 2_676 ?
Ta5 K1 K5 115.62(9) . . ?
Fe2 K1 Ta1 54.34(6) . . ?
Fe2 K1 Ta5 57.04(5) . . ?
Fe2 K1 Fe3 58.43(6) . 2_676 ?
Fe2 K1 K5 62.22(9) . . ?
Fe3 K1 Ta1 111.43(6) 2_676 . ?
Fe3 K1 K5 82.83(11) 2_676 . ?
K5 K1 Ta1 56.08(9) . . ?
O10W K1 Ta1 63.74(14) . . ?
O10W K1 Ta5 99.37(15) . . ?
O10W K1 Fe2 103.25(16) . . ?
O10W K1 Fe3 147.81(15) . 2_676 ?
O10W K1 K5 113.46(17) . . ?
O10W K1 O61 89.69(18) . . ?
O11W K1 Ta1 93.6(3) . . ?
O11W K1 Ta5 129.6(3) . . ?
O11W K1 Fe2 96.1(3) . . ?
O11W K1 Fe3 81.1(3) . 2_676 ?
O11W K1 K5 40.8(3) . . ?
O11W K1 O10W 129.7(3) . . ?
O11W K1 O14 106.7(3) . . ?
O11W K1 O23 74.9(3) . 2_676 ?
O11W K1 O61 126.9(3) . . ?
O14 K1 Ta1 127.90(13) . . ?
O14 K1 Ta5 31.79(11) . . ?
O14 K1 Fe2 75.75(14) . . ?
O14 K1 Fe3 32.56(12) . 2_676 ?
O14 K1 K5 115.34(15) . . ?
O14 K1 O10W 122.82(18) . . ?
O14 K1 O23 58.92(16) . 2_676 ?
O14 K1 O61 57.65(16) . . ?
O23 K1 Ta1 82.43(12) 2_676 . ?
O23 K1 Ta5 59.45(13) 2_676 . ?
O23 K1 Fe2 33.88(11) 2_676 . ?
O23 K1 Fe3 29.94(11) 2_676 2_676 ?
O23 K1 K5 58.75(15) 2_676 . ?
O23 K1 O10W 137.00(19) 2_676 . ?
O23 K1 O61 53.16(16) 2_676 . ?
O24 K1 Ta1 21.05(12) . . ?
O24 K1 Ta5 81.60(13) . . ?
O24 K1 Fe2 33.49(12) . . ?
O24 K1 Fe3 91.51(13) . 2_676 ?
O24 K1 K5 56.68(14) . . ?
O24 K1 O10W 76.91(19) . . ?
O24 K1 O11W 97.4(3) . . ?
O24 K1 O14 107.29(18) . . ?
O24 K1 O23 63.93(17) . 2_676 ?
O24 K1 O61 53.18(15) . . ?
O24 K1 O44W 133.0(2) . 2_566 ?
O61 K1 Ta1 71.65(11) . . ?
O61 K1 Ta5 28.49(10) . . ?
O61 K1 Fe2 33.80(10) . . ?
O61 K1 Fe3 60.12(12) . 2_676 ?
O61 K1 K5 96.01(13) . . ?
O44W K1 Ta1 128.53(16) 2_566 . ?
O44W K1 Ta5 76.93(14) 2_566 . ?
O44W K1 Fe2 131.03(16) 2_566 . ?
O44W K1 Fe3 104.27(16) 2_566 2_676 ?
O44W K1 K5 166.75(17) 2_566 . ?
O44W K1 O10W 66.2(2) 2_566 . ?
O44W K1 O11W 128.3(3) 2_566 . ?
O44W K1 O14 72.71(18) 2_566 . ?
O44W K1 O23 131.31(19) 2_566 2_676 ?
O44W K1 O61 97.23(18) 2_566 . ?
Fe2 K2 Fe4 59.22(7) . . ?
O4W K2 Fe2 122.88(13) . . ?
O4W K2 Fe4 68.21(13) . . ?
O4W K2 O17W 50.88(16) . 2_666 ?
O4W K2 O18W 108.14(17) . 2_666 ?
O4W K2 O24 126.60(16) . . ?
O6 K2 Fe2 33.81(12) . . ?
O6 K2 Fe4 30.97(11) . . ?
O6 K2 O4W 89.08(17) . . ?
O6 K2 O9W 132.74(17) . . ?
O6 K2 O16W 78.47(19) . 2_666 ?
O6 K2 O17W 132.33(18) . 2_666 ?
O6 K2 O18W 130.03(17) . 2_666 ?
O6 K2 O24 53.04(16) . . ?
O6 K2 O61 64.83(17) . . ?
O8 K2 Fe2 75.72(13) . . ?
O8 K2 Fe4 33.16(12) . . ?
O8 K2 O4W 72.18(17) . . ?
O8 K2 O6 59.92(16) . . ?
O8 K2 O9W 118.57(18) . . ?
O8 K2 O16W 119.7(2) . 2_666 ?
O8 K2 O17W 116.38(17) . 2_666 ?
O8 K2 O18W 169.76(17) . 2_666 ?
O8 K2 O24 57.05(16) . . ?
O8 K2 O61 106.30(17) . . ?
O8W K2 Fe2 133.17(17) . . ?
O8W K2 Fe4 102.28(16) . . ?
O8W K2 O4W 76.6(2) . . ?
O8W K2 O6 131.08(19) . . ?
O8W K2 O8 71.18(19) . . ?
O8W K2 O9W 70.2(2) . . ?
O8W K2 O16W 131.6(2) . 2_666 ?
O8W K2 O17W 70.4(2) . 2_666 ?
O8W K2 O18W 98.8(2) . 2_666 ?
O8W K2 O24 99.8(2) . . ?
O8W K2 O61 134.1(2) . . ?
O9W K2 Fe2 99.17(14) . . ?
O9W K2 Fe4 143.72(14) . . ?
O9W K2 O4W 137.64(18) . . ?
O9W K2 O17W 92.64(18) . 2_666 ?
O9W K2 O18W 54.04(17) . 2_666 ?
O9W K2 O24 85.20(17) . . ?
O16W K2 Fe2 93.52(16) 2_666 . ?
O16W K2 Fe4 90.46(15) 2_666 . ?
O16W K2 O4W 65.16(19) 2_666 . ?
O16W K2 O9W 121.7(2) 2_666 . ?
O16W K2 O17W 62.72(19) 2_666 2_666 ?
O16W K2 O18W 68.26(19) 2_666 2_666 ?
O16W K2 O24 126.46(19) 2_666 . ?
O17W K2 Fe2 156.18(13) 2_666 . ?
O17W K2 Fe4 118.93(13) 2_666 . ?
O17W K2 O18W 60.13(16) 2_666 2_666 ?
O17W K2 O24 170.03(16) 2_666 . ?
O18W K2 Fe2 111.30(13) 2_666 . ?
O18W K2 Fe4 156.89(13) 2_666 . ?
O24 K2 Fe2 33.47(11) . . ?
O24 K2 Fe4 60.54(11) . . ?
O24 K2 O18W 124.82(16) . 2_666 ?
O61 K2 Fe2 33.78(11) . . ?
O61 K2 Fe4 92.87(14) . . ?
O61 K2 O4W 148.11(18) . . ?
O61 K2 O9W 72.18(18) . . ?
O61 K2 O16W 90.6(2) . 2_666 ?
O61 K2 O17W 136.73(17) . 2_666 ?
O61 K2 O18W 78.98(17) . 2_666 ?
O61 K2 O24 51.58(15) . . ?
Ta10 K3 Ta12 122.88(9) . 2_666 ?
Ta10 K3 Na4 78.73(7) . 2_666 ?
Ta12 K3 Na4 70.34(7) 2_666 2_666 ?
Na2 K3 Ta10 84.04(10) 2_666 . ?
Na2 K3 Ta12 58.31(7) 2_666 2_666 ?
Na2 K3 Na4 101.83(9) 2_666 2_666 ?
O3W K3 Ta10 93.40(16) . . ?
O3W K3 Ta12 133.40(15) . 2_666 ?
O3W K3 Na2 103.48(16) . 2_666 ?
O3W K3 Na4 152.51(15) . 2_666 ?
O3W K3 O33 137.78(19) . 2_666 ?
O3W K3 O52 83.84(19) . . ?
O4W K3 Ta10 97.97(15) . . ?
O4W K3 Ta12 111.16(14) . 2_666 ?
O4W K3 Na2 167.43(16) . 2_666 ?
O4W K3 Na4 66.63(14) . 2_666 ?
O4W K3 O3W 88.8(2) . . ?
O4W K3 O24W 153.1(2) . 2_666 ?
O4W K3 O33 126.24(19) . 2_666 ?
O4W K3 O52 70.45(18) . . ?
O5W K3 Ta10 170.9(2) . . ?
O5W K3 Ta12 65.92(19) . 2_666 ?
O5W K3 Na2 100.4(2) . 2_666 ?
O5W K3 Na4 107.8(3) . 2_666 ?
O5W K3 O3W 77.9(3) . . ?
O5W K3 O4W 79.5(3) . . ?
O5W K3 O24W 109.1(3) . 2_666 ?
O5W K3 O33 85.7(2) . 2_666 ?
O5W K3 O52 145.0(2) . . ?
O24W K3 Ta10 69.47(15) 2_666 . ?
O24W K3 Ta12 95.40(14) 2_666 2_666 ?
O24W K3 Na2 38.81(14) 2_666 2_666 ?
O24W K3 Na4 129.79(16) 2_666 2_666 ?
O24W K3 O3W 69.0(2) 2_666 . ?
O24W K3 O33 80.44(19) 2_666 2_666 ?
O24W K3 O52 91.45(18) 2_666 . ?
O33 K3 Ta10 102.66(16) 2_666 . ?
O33 K3 Ta12 21.62(12) 2_666 2_666 ?
O33 K3 Na2 41.63(14) 2_666 2_666 ?
O33 K3 Na4 69.64(13) 2_666 2_666 ?
O33 K3 O52 126.53(19) 2_666 . ?
O52 K3 Ta10 29.03(12) . . ?
O52 K3 Ta12 141.93(14) . 2_666 ?
O52 K3 Na2 112.90(15) . 2_666 ?
O52 K3 Na4 76.57(13) . 2_666 ?
Ta9 K4 Ta13 126.88(8) 1_556 . ?
Ta11 K4 Ta9 51.34(4) 1_556 1_556 ?
Ta11 K4 Ta13 140.99(8) 1_556 . ?
Ta11 K4 Ta15 52.19(6) 1_556 1_556 ?
Ta11 K4 Na1 58.46(8) 1_556 . ?
Ta15 K4 Ta9 50.83(5) 1_556 1_556 ?
Ta15 K4 Ta13 164.94(8) 1_556 . ?
Na1 K4 Ta9 61.77(7) . 1_556 ?
Na1 K4 Ta13 85.71(8) . . ?
Na1 K4 Ta15 102.75(8) . 1_556 ?
O5 K4 Ta9 62.05(12) 1_556 1_556 ?
O5 K4 Ta11 30.92(12) 1_556 1_556 ?
O5 K4 Ta13 164.59(14) 1_556 . ?
O5 K4 Ta15 30.14(11) 1_556 1_556 ?
O5 K4 Na1 89.35(14) 1_556 . ?
O5 K4 O55 54.69(16) 1_556 1_556 ?
O5 K4 O56 56.75(16) 1_556 1_556 ?
O5 K4 O12W 68.4(3) 1_556 2_677 ?
O5 K4 O38W 108.9(3) 1_556 2_666 ?
O29W K4 Ta9 98.30(16) . 1_556 ?
O29W K4 Ta11 75.32(15) . 1_556 ?
O29W K4 Ta13 66.27(13) . . ?
O29W K4 Ta15 127.51(14) . 1_556 ?
O29W K4 Na1 37.17(15) . . ?
O29W K4 O5 101.43(18) . 1_556 ?
O29W K4 O55 126.12(19) . 1_556 ?
O29W K4 O56 72.07(19) . 1_556 ?
O29W K4 O12W 70.0(2) . 2_677 ?
O29W K4 O38W 129.9(3) . 2_666 ?
O55 K4 Ta9 28.91(12) 1_556 1_556 ?
O55 K4 Ta11 62.02(12) 1_556 1_556 ?
O55 K4 Ta13 139.78(14) 1_556 . ?
O55 K4 Ta15 29.87(11) 1_556 1_556 ?
O55 K4 Na1 90.47(14) 1_556 . ?
O55 K4 O12W 122.4(3) 1_556 2_677 ?
O55 K4 O38W 55.6(3) 1_556 2_666 ?
O56 K4 Ta9 29.57(11) 1_556 1_556 ?
O56 K4 Ta11 31.31(11) 1_556 1_556 ?
O56 K4 Ta13 123.28(14) 1_556 . ?
O56 K4 Ta15 63.24(13) 1_556 1_556 ?
O56 K4 Na1 39.67(13) 1_556 . ?
O56 K4 O55 54.27(16) 1_556 1_556 ?
O56 K4 O12W 102.5(3) 1_556 2_677 ?
O56 K4 O38W 92.3(3) 1_556 2_666 ?
O65 K4 Ta9 140.91(16) . 1_556 ?
O65 K4 Ta11 156.92(15) . 1_556 ?
O65 K4 Ta13 21.03(13) . . ?
O65 K4 Ta15 149.27(15) . 1_556 ?
O65 K4 Na1 106.51(15) . . ?
O65 K4 O5 156.4(2) . 1_556 ?
O65 K4 O29W 82.62(19) . . ?
O65 K4 O55 139.78(19) . 1_556 ?
O65 K4 O56 144.19(19) . 1_556 ?
O65 K4 O12W 91.8(3) . 2_677 ?
O65 K4 O38W 84.7(3) . 2_666 ?
O12W K4 Ta9 125.5(3) 2_677 1_556 ?
O12W K4 Ta11 74.5(3) 2_677 1_556 ?
O12W K4 Ta13 97.7(2) 2_677 . ?
O12W K4 Ta15 93.5(2) 2_677 1_556 ?
O12W K4 Na1 97.5(2) 2_677 . ?
O38W K4 Ta9 64.7(2) 2_666 1_556 ?
O38W K4 Ta11 114.7(2) 2_666 1_556 ?
O38W K4 Ta13 86.5(2) 2_666 . ?
O38W K4 Ta15 79.5(3) 2_666 1_556 ?
O38W K4 Na1 103.6(3) 2_666 . ?
O38W K4 O12W 158.8(3) 2_666 2_677 ?
Ta1 K5 Fe2 54.26(8) . . ?
Ta7 K5 Ta1 143.23(15) 2_676 . ?
Ta7 K5 Fe2 94.66(13) 2_676 . ?
O4 K5 Ta1 116.65(18) 2_676 . ?
O4 K5 Ta7 30.04(11) 2_676 2_676 ?
O4 K5 Fe2 81.82(16) 2_676 . ?
O4 K5 O24 110.0(2) 2_676 . ?
O4 K5 O48 51.39(16) 2_676 2_676 ?
O11W K5 Ta1 102.1(3) . . ?
O11W K5 Ta7 97.0(3) . 2_676 ?
O11W K5 Fe2 91.0(3) . . ?
O11W K5 O4 124.1(3) . 2_676 ?
O11W K5 O17 80.9(3) . 2_676 ?
O11W K5 O22 101.5(3) . . ?
O11W K5 O24 85.5(3) . . ?
O11W K5 O45W 81.8(4) . . ?
O11W K5 O47 116.0(4) . . ?
O11W K5 O47W 159.8(5) . . ?
O11W K5 O48 73.7(3) . 2_676 ?
O17 K5 Ta1 175.5(2) 2_676 . ?
O17 K5 Ta7 32.38(13) 2_676 2_676 ?
O17 K5 Fe2 122.74(19) 2_676 . ?
O17 K5 O4 58.88(18) 2_676 2_676 ?
O17 K5 O24 150.3(3) 2_676 . ?
O17 K5 O47 111.1(2) 2_676 . ?
O17 K5 O48 51.92(17) 2_676 2_676 ?
O22 K5 Ta1 29.10(13) . . ?
O22 K5 Ta7 161.4(3) . 2_676 ?
O22 K5 Fe2 83.25(17) . . ?
O22 K5 O4 131.9(3) . 2_676 ?
O22 K5 O17 154.0(3) . 2_676 ?
O22 K5 O24 55.00(18) . . ?
O22 K5 O45W 74.3(3) . . ?
O22 K5 O47 91.3(2) . . ?
O22 K5 O48 153.9(2) . 2_676 ?
O24 K5 Ta1 28.38(11) . . ?
O24 K5 Ta7 125.49(19) . 2_676 ?
O24 K5 Fe2 30.89(11) . . ?
O45W K5 Ta1 103.1(3) . . ?
O45W K5 Ta7 110.6(3) . 2_676 ?
O45W K5 Fe2 154.4(3) . . ?
O45W K5 O4 122.5(4) . 2_676 ?
O45W K5 O17 80.5(3) . 2_676 ?
O45W K5 O24 123.6(4) . . ?
O45W K5 O47 159.5(4) . . ?
O45W K5 O48 128.7(3) . 2_676 ?
O47 K5 Ta1 64.62(14) . . ?
O47 K5 Ta7 78.81(16) . 2_676 ?
O47 K5 Fe2 28.39(12) . . ?
O47 K5 O4 57.44(18) . 2_676 ?
O47 K5 O24 52.67(17) . . ?
O47 K5 O48 69.18(19) . 2_676 ?
O47W K5 Ta1 89.7(4) . . ?
O47W K5 Ta7 82.4(4) . 2_676 ?
O47W K5 Fe2 109.2(4) . . ?
O47W K5 O4 61.9(4) . 2_676 ?
O47W K5 O17 88.4(4) . 2_676 ?
O47W K5 O22 80.8(4) . . ?
O47W K5 O24 111.4(4) . . ?
O47W K5 O45W 79.6(5) . . ?
O47W K5 O47 83.8(4) . . ?
O47W K5 O48 112.7(4) . 2_676 ?
O48 K5 Ta1 125.48(18) 2_676 . ?
O48 K5 Ta7 33.72(10) 2_676 2_676 ?
O48 K5 Fe2 71.31(15) 2_676 . ?
O48 K5 O24 98.9(2) 2_676 . ?
Ta1 K5B Ta14 50.03(17) . . ?
Ta1 K5B Fe1 92.4(3) . 2_676 ?
Ta1 K5B K1 55.80(19) . . ?
Ta7 K5B Ta1 141.4(4) 2_676 . ?
Ta7 K5B Ta14 167.6(4) 2_676 . ?
Ta7 K5B Fe1 56.5(2) 2_676 2_676 ?
Ta7 K5B K1 102.0(3) 2_676 . ?
Ta14 K5B K1 89.3(3) . . ?
Fe1 K5B Ta14 127.5(4) 2_676 . ?
Fe1 K5B K1 97.4(3) 2_676 . ?
O4 K5B Ta1 124.3(4) 2_676 . ?
O4 K5B Ta7 29.41(17) 2_676 2_676 ?
O4 K5B Ta14 147.7(5) 2_676 . ?
O4 K5B Fe1 31.91(18) 2_676 2_676 ?
O4 K5B K1 113.5(4) 2_676 . ?
O4 K5B O17 60.3(3) 2_676 2_676 ?
O4 K5B O52W 85.6(6) 2_676 . ?
O17 K5B Ta1 153.4(5) 2_676 . ?
O17 K5B Ta7 32.19(17) 2_676 2_676 ?
O17 K5B Ta14 142.1(4) 2_676 . ?
O17 K5B Fe1 88.7(3) 2_676 2_676 ?
O17 K5B K1 97.7(4) 2_676 . ?
O22 K5B Ta1 28.58(18) . . ?
O22 K5B Ta7 165.4(5) . 2_676 ?
O22 K5B Ta14 26.79(18) . . ?
O22 K5B Fe1 120.0(4) . 2_676 ?
O22 K5B K1 63.6(3) . . ?
O22 K5B O4 151.5(6) . 2_676 ?
O22 K5B O17 146.3(6) . 2_676 ?
O22 K5B O45W 75.1(5) . . ?
O22 K5B O47 93.3(4) . . ?
O22 K5B O52W 97.4(6) . . ?
O45W K5B Ta1 102.7(5) . . ?
O45W K5B Ta7 109.2(5) . 2_676 ?
O45W K5B Ta14 65.2(4) . . ?
O45W K5B Fe1 164.9(5) . 2_676 ?
O45W K5B K1 90.6(5) . . ?
O45W K5B O4 133.0(6) . 2_676 ?
O45W K5B O17 77.5(4) . 2_676 ?
O45W K5B O47 160.9(6) . . ?
O45W K5B O52W 78.7(6) . . ?
O47 K5B Ta1 64.7(3) . . ?
O47 K5B Ta7 78.5(3) . 2_676 ?
O47 K5B Ta14 110.3(4) . . ?
O47 K5B Fe1 30.98(18) . 2_676 ?
O47 K5B K1 70.6(3) . . ?
O47 K5B O4 61.1(3) . 2_676 ?
O47 K5B O17 107.1(4) . 2_676 ?
O47 K5B O52W 118.3(7) . . ?
O52W K5B Ta1 110.1(6) . . ?
O52W K5B Ta14 71.2(5) . . ?
O52W K5B K1 160.3(6) . . ?
Ta3 K6 Ta8 49.53(6) . . ?
Fe4 K6 Ta3 47.57(7) . . ?
Fe4 K6 Ta8 46.41(6) . . ?
O1W K6 Ta3 113.78(16) . . ?
O1W K6 Ta8 72.52(14) . . ?
O1W K6 Fe4 70.82(14) . . ?
O1W K6 O2W 151.3(3) . . ?
O1W K6 O21 79.18(18) . . ?
O1W K6 O28W 68.4(2) . 1_554 ?
O1W K6 O3BW 121.2(4) . 1_554 ?
O2 K6 Ta3 27.93(13) . . ?
O2 K6 Ta8 25.98(12) . . ?
O2 K6 Fe4 30.31(13) . . ?
O2 K6 O1W 86.40(19) . . ?
O2 K6 O2W 97.1(2) . . ?
O2 K6 O21 57.23(17) . . ?
O2 K6 O28W 142.4(2) . 1_554 ?
O2 K6 O48W 85.5(3) . 2_565 ?
O2 K6 O3BW 152.0(4) . 1_554 ?
O2W K6 Ta3 70.47(17) . . ?
O2W K6 Ta8 119.78(18) . . ?
O2W K6 Fe4 98.35(19) . . ?
O2W K6 O21 78.9(2) . . ?
O2W K6 O3BW 56.7(4) . 1_554 ?
O21 K6 Ta3 61.17(12) . . ?
O21 K6 Ta8 77.07(13) . . ?
O21 K6 Fe4 30.75(10) . . ?
O28W K6 Ta3 148.5(2) 1_554 . ?
O28W K6 Ta8 140.45(19) 1_554 . ?
O28W K6 Fe4 112.43(19) 1_554 . ?
O28W K6 O2W 93.2(2) 1_554 . ?
O28W K6 O21 89.9(2) 1_554 . ?
O28W K6 O3BW 57.3(4) 1_554 1_554 ?
O48W K6 Ta3 71.4(3) 2_565 . ?
O48W K6 Ta8 80.5(3) 2_565 . ?
O48W K6 Fe4 115.3(3) 2_565 . ?
O48W K6 O1W 133.0(4) 2_565 . ?
O48W K6 O2W 75.7(4) 2_565 . ?
O48W K6 O21 131.3(3) 2_565 . ?
O48W K6 O28W 132.0(3) 2_565 1_554 ?
O48W K6 O3BW 78.8(5) 2_565 1_554 ?
O3BW K6 Ta3 124.1(4) 1_554 . ?
O3BW K6 Ta8 159.2(4) 1_554 . ?
O3BW K6 Fe4 149.0(3) 1_554 . ?
O3BW K6 O21 119.1(3) 1_554 . ?
O6W Na6 O7W 95.4(3) . . ?
O6W Na6 O25 151.2(3) . . ?
O6W Na6 O35 121.2(3) . . ?
O6W Na6 O58 98.8(3) . . ?
O7W Na6 O35 127.3(3) . . ?
O25 Na6 O7W 74.0(3) . . ?
O25 Na6 O35 55.47(18) . . ?
O25 Na6 O58 54.57(18) . . ?
O46W Na6 O6W 81.9(5) . . ?
O46W Na6 O7W 172.0(5) . . ?
O46W Na6 O25 111.8(5) . . ?
O46W Na6 O35 59.9(5) . . ?
O46W Na6 O58 102.1(5) . . ?
O46W Na6 O39W 124.9(7) . 2_576 ?
O58 Na6 O7W 85.8(3) . . ?
O58 Na6 O35 54.60(18) . . ?
O39W Na6 O6W 132.1(6) 2_576 . ?
O39W Na6 O7W 52.2(6) 2_576 . ?
O39W Na6 O25 61.5(5) 2_576 . ?
O39W Na6 O35 106.7(5) 2_576 . ?
O39W Na6 O58 110.7(6) 2_576 . ?
O16 Na7 O19W 90.9(2) 2_666 . ?
O16 Na7 O22W 79.7(3) 2_666 . ?
O16 Na7 O31W 67.1(2) 2_666 2_666 ?
O19W Na7 O22W 107.0(4) . . ?
O19W Na7 O31W 116.2(3) . 2_666 ?
O21W Na7 O16 105.8(3) . 2_666 ?
O21W Na7 O19W 160.7(3) . . ?
O21W Na7 O22W 85.8(4) . . ?
O21W Na7 O31W 64.0(3) . 2_666 ?
O22W Na7 O31W 124.6(4) . 2_666 ?
Ta11 Na1 K4 58.45(7) 1_556 . ?
Na2 Na1 Ta11 143.14(12) . 1_556 ?
Na2 Na1 K4 113.06(12) . . ?
O25W Na1 Ta11 171.2(2) . 1_556 ?
O25W Na1 K4 128.5(2) . . ?
O25W Na1 Na2 42.83(17) . . ?
O26W Na1 Ta11 110.5(2) . 1_556 ?
O26W Na1 K4 66.1(2) . . ?
O26W Na1 Na2 47.1(2) . . ?
O26W Na1 O25W 78.3(2) . . ?
O26W Na1 O27W 164.0(3) . . ?
O26W Na1 O28W 96.3(3) . . ?
O26W Na1 O29W 89.5(3) . . ?
O26W Na1 O56 83.5(2) . 1_556 ?
O27W Na1 Ta11 84.94(18) . 1_556 ?
O27W Na1 K4 122.1(2) . . ?
O27W Na1 Na2 121.9(2) . . ?
O27W Na1 O25W 86.4(2) . . ?
O27W Na1 O28W 88.5(3) . . ?
O27W Na1 O56 112.4(2) . 1_556 ?
O28W Na1 Ta11 87.5(2) . 1_556 ?
O28W Na1 K4 127.9(2) . . ?
O28W Na1 Na2 70.1(2) . . ?
O28W Na1 O25W 90.5(3) . . ?
O28W Na1 O56 81.0(2) . 1_556 ?
O29W Na1 Ta11 79.71(18) . 1_556 ?
O29W Na1 K4 45.02(17) . . ?
O29W Na1 Na2 121.5(2) . . ?
O29W Na1 O25W 101.9(3) . . ?
O29W Na1 O27W 89.0(2) . . ?
O29W Na1 O28W 167.2(3) . . ?
O29W Na1 O56 88.3(2) . 1_556 ?
O56 Na1 Ta11 28.58(13) 1_556 1_556 ?
O56 Na1 K4 49.78(16) 1_556 . ?
O56 Na1 Na2 116.15(19) 1_556 . ?
O56 Na1 O25W 158.9(3) 1_556 . ?
Na1 Na2 K3 112.99(13) . 2_666 ?
O23W Na2 K3 96.3(2) . 2_666 ?
O23W Na2 Na1 150.5(2) . . ?
O23W Na2 O25W 114.2(3) . . ?
O23W Na2 O26W 167.7(3) . . ?
O23W Na2 O30W 74.7(3) . . ?
O23W Na2 O33 91.7(3) . . ?
O24W Na2 K3 49.58(19) . 2_666 ?
O24W Na2 Na1 99.0(2) . . ?
O24W Na2 O23W 97.1(3) . . ?
O24W Na2 O25W 143.7(3) . . ?
O24W Na2 O26W 76.4(3) . . ?
O24W Na2 O30W 77.7(3) . . ?
O24W Na2 O33 100.2(3) . . ?
O25W Na2 K3 136.9(2) . 2_666 ?
O25W Na2 Na1 44.84(17) . . ?
O25W Na2 O26W 75.6(2) . . ?
O25W Na2 O30W 92.8(3) . . ?
O25W Na2 O33 96.8(2) . . ?
O26W Na2 K3 71.51(19) . 2_666 ?
O26W Na2 Na1 41.83(17) . . ?
O30W Na2 K3 125.4(3) . 2_666 ?
O30W Na2 Na1 84.9(3) . . ?
O30W Na2 O26W 113.3(3) . . ?
O33 Na2 K3 50.62(15) . 2_666 ?
O33 Na2 Na1 109.4(2) . . ?
O33 Na2 O26W 79.4(2) . . ?
O33 Na2 O30W 165.7(3) . . ?
O9W Na3 Na4 89.08(19) . . ?
O9W Na3 O13W 78.6(2) . . ?
O9W Na3 O14W 89.2(2) . . ?
O13W Na3 Na4 127.5(2) . . ?
O14W Na3 Na4 43.90(17) . . ?
O14W Na3 O13W 165.7(3) . . ?
O15W Na3 Na4 41.33(16) . . ?
O15W Na3 O9W 96.5(2) . . ?
O15W Na3 O13W 89.2(2) . . ?
O15W Na3 O14W 84.8(2) . . ?
O19W Na3 Na4 94.5(2) . . ?
O19W Na3 O9W 173.8(3) . . ?
O19W Na3 O13W 95.2(3) . . ?
O19W Na3 O14W 96.9(3) . . ?
O19W Na3 O15W 82.9(2) . . ?
O20W Na3 Na4 135.8(4) . . ?
O20W Na3 O9W 94.6(4) . . ?
O20W Na3 O13W 96.3(4) . . ?
O20W Na3 O14W 92.1(4) . . ?
O20W Na3 O15W 168.4(4) . . ?
O20W Na3 O19W 86.4(4) . . ?
K2 Na4 K3 81.91(8) 2_666 2_666 ?
Na3 Na4 K2 159.22(13) . 2_666 ?
Na3 Na4 K3 93.79(10) . 2_666 ?
Na3 Na4 Na4 103.12(15) . 2_666 ?
Na4 Na4 K2 93.76(13) 2_666 2_666 ?
Na4 Na4 K3 136.22(16) 2_666 2_666 ?
O14W Na4 K2 133.02(19) . 2_666 ?
O14W Na4 K3 136.18(19) . 2_666 ?
O14W Na4 Na3 43.58(17) . . ?
O14W Na4 Na4 75.8(2) . 2_666 ?
O14W Na4 O18W 75.1(2) . 2_666 ?
O15W Na4 K2 129.4(2) . 2_666 ?
O15W Na4 K3 50.90(17) . 2_666 ?
O15W Na4 Na3 42.89(17) . . ?
O15W Na4 Na4 131.4(2) . 2_666 ?
O15W Na4 O14W 86.0(2) . . ?
O15W Na4 O16W 90.9(3) . . ?
O15W Na4 O17W 98.0(3) . . ?
O15W Na4 O18W 170.1(3) . . ?
O15W Na4 O18W 91.5(2) . 2_666 ?
O16W Na4 K2 47.26(18) . 2_666 ?
O16W Na4 K3 64.6(2) . 2_666 ?
O16W Na4 Na3 112.6(2) . . ?
O16W Na4 Na4 137.6(2) . 2_666 ?
O16W Na4 O14W 115.8(3) . . ?
O16W Na4 O18W 169.0(3) . 2_666 ?
O17W Na4 K2 59.05(18) . 2_666 ?
O17W Na4 K3 55.10(18) . 2_666 ?
O17W Na4 Na3 133.6(2) . . ?
O17W Na4 Na4 85.3(2) . 2_666 ?
O17W Na4 O14W 157.6(3) . . ?
O17W Na4 O16W 86.2(3) . . ?
O17W Na4 O18W 82.8(2) . 2_666 ?
O17W Na4 O18W 90.5(3) . . ?
O18W Na4 K2 59.55(17) . 2_666 ?
O18W Na4 K2 124.57(19) 2_666 2_666 ?
O18W Na4 K3 109.20(18) 2_666 2_666 ?
O18W Na4 K3 139.0(2) . 2_666 ?
O18W Na4 Na3 127.3(2) . . ?
O18W Na4 Na3 76.08(18) 2_666 . ?
O18W Na4 Na4 44.06(17) . 2_666 ?
O18W Na4 Na4 40.53(16) 2_666 2_666 ?
O18W Na4 O14W 84.2(2) . . ?
O18W Na4 O16W 94.6(3) . . ?
O18W Na4 O18W 84.6(2) . 2_666 ?
Ta4 O1 Ta11 115.7(3) . . ?
Ta4 O1 Fe5 97.7(2) . . ?
Ta11 O1 Fe5 96.7(2) . . ?
Ta19 O1W K6 123.4(2) . . ?
Fe6 O1W K6 123.4(2) . . ?
Ta3 O2 Fe4 100.6(2) . . ?
Ta3 O2 K6 114.4(2) . . ?
Ta8 O2 Ta3 111.7(3) . . ?
Ta8 O2 Fe4 99.6(2) . . ?
Ta8 O2 K6 118.5(2) . . ?
Fe4 O2 K6 109.3(2) . . ?
Ta2 O3 Ta6 112.4(3) . . ?
Ta2 O3 Fe3 99.7(2) . 2_676 ?
Ta6 O3 Fe3 100.9(2) . 2_676 ?
Ta7 O4 Fe1 132.9(3) . . ?
Ta7 O4 K5 87.8(2) . 2_676 ?
Ta7 O4 K5B 98.2(3) . 2_676 ?
Fe1 O4 K5 100.0(2) . 2_676 ?
Fe1 O4 K5B 100.1(3) . 2_676 ?
K3 O4W K2 135.6(2) . . ?
Ta11 O5 Ta15 115.9(3) . . ?
Ta11 O5 K4 99.3(2) . 1_554 ?
Ta15 O5 K4 104.3(2) . 1_554 ?
Fe2 O6 K2 95.8(2) . . ?
Fe4 O6 Fe2 131.4(3) . . ?
Fe4 O6 K2 101.8(2) . . ?
Ta1 O7 Ta17 116.1(3) . . ?
Ta1 O8 Fe4 99.0(2) . . ?
Ta1 O8 K2 103.6(2) . . ?
Ta3 O8 Ta1 112.8(3) . . ?
Ta3 O8 Fe4 101.3(2) . . ?
Ta3 O8 K2 133.9(2) . . ?
Fe4 O8 K2 99.9(2) . . ?
Ta19 O9 Fe1 131.1(3) . 2_676 ?
Na3 O9W K2 128.3(2) . . ?
Fe1 O10 Fe1 98.6(2) . 2_676 ?
Fe5 O10 Fe1 134.5(3) . . ?
Fe5 O10 Fe1 126.9(3) . 2_676 ?
Ta13 O11 Ta12 117.4(3) . . ?
K5 O11W K1 96.2(4) . . ?
Ta9 O12 Ta10 117.2(3) . . ?
Ta6 O13 Ta13 117.1(3) . . ?
Ta5 O14 Fe3 98.6(2) . 2_676 ?
Ta5 O14 K1 101.8(2) . . ?
Ta6 O14 Ta5 113.3(3) . . ?
Ta6 O14 Fe3 100.2(2) . 2_676 ?
Ta6 O14 K1 134.3(2) . . ?
Fe3 O14 K1 102.5(2) 2_676 . ?
Na3 O14W Na4 92.5(3) . . ?
Ta5 O15 Ta18 115.6(3) . . ?
Na4 O15W Na3 95.8(3) . . ?
Ta7 O16 Ta10 115.4(3) . . ?
Ta7 O16 Na7 115.8(3) . 2_666 ?
Ta10 O16 Na7 122.5(3) . 2_666 ?
Na4 O16W K2 94.5(2) . 2_666 ?
Ta7 O17 Ta15 115.5(3) . . ?
Ta7 O17 K5 95.7(2) . 2_676 ?
Ta7 O17 K5B 91.8(3) . 2_676 ?
Ta15 O17 K5 132.7(3) . 2_676 ?
Ta15 O17 K5B 145.9(4) . 2_676 ?
K5 O17 K5B 15.9(2) 2_676 2_676 ?
Na4 O17W K2 83.8(2) . 2_666 ?
Ta10 O18 Ta15 117.0(3) . . ?
Na4 O18W K2 136.0(2) 2_666 2_666 ?
Na4 O18W K2 82.9(2) . 2_666 ?
Na4 O18W Na4 95.4(2) . 2_666 ?
Ta2 O19 Ta18 113.5(3) . . ?
Na3 O19W Na7 129.1(3) . . ?
Ta11 O20 Fe3 128.9(3) . . ?
Ta4 O21 Fe4 129.3(3) . . ?
Ta4 O21 K6 107.0(2) . . ?
Fe4 O21 K6 91.4(2) . . ?
Ta1 O22 Ta14 115.5(3) . . ?
Ta1 O22 K5 105.9(3) . . ?
Ta1 O22 K5B 108.7(4) . . ?
Ta14 O22 K5 128.3(3) . . ?
Ta14 O22 K5B 114.7(4) . . ?
Fe2 O23 K1 93.5(2) 2_676 2_676 ?
Fe3 O23 Fe2 132.2(3) . 2_676 ?
Fe3 O23 K1 102.8(2) . 2_676 ?
Ta1 O24 Fe2 134.4(3) . . ?
Ta1 O24 K1 126.0(3) . . ?
Ta1 O24 K2 91.4(2) . . ?
Ta1 O24 K5 88.4(2) . . ?
Fe2 O24 K1 98.7(2) . . ?
Fe2 O24 K2 81.75(19) . . ?
Fe2 O24 K5 90.4(2) . . ?
K1 O24 K2 108.05(18) . . ?
K1 O24 K5 80.92(18) . . ?
K2 O24 K5 168.8(2) . . ?
Na2 O24W K3 91.6(2) . 2_666 ?
Ta8 O25 Ta14 114.2(3) . . ?
Ta8 O25 Na6 99.8(3) . . ?
Ta14 O25 Na6 102.3(2) . . ?
Na2 O25W Na1 92.3(2) . . ?
Ta3 O26 Ta17 117.4(3) . . ?
Na1 O26W Na2 91.1(3) . . ?
Ta8 O27 Ta19 132.4(3) . . ?
Ta8 O27 Fe6 132.4(3) . . ?
Ta14 O28 Ta17 117.4(3) . . ?
Na1 O28W K6 143.2(3) . 1_556 ?
Ta18 O29 Ta13 117.7(3) . . ?
Na1 O29W K4 97.8(2) . . ?
Ta18 O30 Ta12 117.1(3) . . ?
Ta3 O31 Ta16 116.6(3) . . ?
Ta2 O32 Ta13 113.8(3) . . ?
Ta12 O33 K3 122.1(3) . 2_666 ?
Ta12 O33 Na2 127.4(3) . . ?
Na2 O33 K3 87.8(2) . 2_666 ?
Ta8 O35 Ta16 113.9(3) . . ?
Ta8 O35 Na6 98.8(2) . . ?
Ta16 O35 Na6 101.7(2) . . ?
Ta16 O37 Ta17 118.0(3) . . ?
Ta2 O42 Ta5 93.9(2) . . ?
Ta2 O42 Ta6 93.4(2) . . ?
Ta2 O42 Ta12 176.8(3) . . ?
Ta2 O42 Ta13 89.06(19) . . ?
Ta2 O42 Ta18 90.1(2) . . ?
Ta5 O42 Ta6 91.8(2) . . ?
Ta5 O42 Ta12 88.89(19) . . ?
Ta5 O42 Ta13 177.0(3) . . ?
Ta5 O42 Ta18 90.56(19) . . ?
Ta6 O42 Ta12 88.09(19) . . ?
Ta6 O42 Ta13 88.62(19) . . ?
Ta13 O42 Ta12 88.14(18) . . ?
Ta18 O42 Ta6 175.7(3) . . ?
Ta18 O42 Ta12 88.33(19) . . ?
Ta18 O42 Ta13 88.81(19) . . ?
Ta4 O43 Ta7 93.4(2) . . ?
Ta4 O43 Ta9 89.76(19) . . ?
Ta4 O43 Ta10 89.4(2) . . ?
Ta4 O43 Ta11 95.0(2) . . ?
Ta4 O43 Ta15 176.1(3) . . ?
Ta7 O43 Ta9 176.3(3) . . ?
Ta7 O43 Ta10 88.8(2) . . ?
Ta7 O43 Ta11 93.0(2) . . ?
Ta7 O43 Ta15 88.62(19) . . ?
Ta9 O43 Ta15 88.10(18) . . ?
Ta10 O43 Ta9 89.35(19) . . ?
Ta10 O43 Ta15 87.36(19) . . ?
Ta11 O43 Ta9 88.7(2) . . ?
Ta11 O43 Ta10 175.2(3) . . ?
Ta11 O43 Ta15 88.2(2) . . ?
Ta1 O44 Ta3 92.9(2) . . ?
Ta1 O44 Ta14 89.3(2) . . ?
Ta1 O44 Ta16 175.7(3) . . ?
Ta1 O44 Ta17 88.5(2) . . ?
Ta3 O44 Ta14 175.3(3) . . ?
Ta3 O44 Ta16 88.68(19) . . ?
Ta3 O44 Ta17 87.92(19) . . ?
Ta8 O44 Ta1 94.3(2) . . ?
Ta8 O44 Ta3 93.7(2) . . ?
Ta8 O44 Ta14 90.3(2) . . ?
Ta8 O44 Ta16 89.6(2) . . ?
Ta8 O44 Ta17 176.7(3) . . ?
Ta14 O44 Ta16 88.81(19) . . ?
Ta14 O44 Ta17 88.01(19) . . ?
Ta16 O44 Ta17 87.49(19) . . ?
Ta2 O45 Fe3 98.9(2) . 2_676 ?
Ta5 O45 Ta2 111.9(3) . . ?
Ta5 O45 Fe3 100.3(2) . 2_676 ?
Ta4 O46 Ta7 113.5(3) . . ?
Ta4 O46 Fe5 100.8(2) . . ?
Ta7 O46 Fe5 98.7(2) . . ?
Fe1 O47 K5 111.4(2) 2_676 . ?
Fe1 O47 K5B 102.8(3) 2_676 . ?
Fe2 O47 Fe1 130.2(3) . 2_676 ?
Fe2 O47 K5 108.1(3) . . ?
Fe2 O47 K5B 122.1(4) . . ?
O39W O52W K5B 148.4(16) 2_576 . ?
Ta7 O48 Fe5 98.8(2) . . ?
Ta7 O48 K5 78.6(2) . 2_676 ?
Ta11 O48 Ta7 113.5(3) . . ?
Ta11 O48 Fe5 99.7(2) . . ?
Ta11 O48 K5 122.3(2) . 2_676 ?
Fe5 O48 K5 135.6(2) . 2_676 ?
Fe2 O49 Fe1 130.0(3) . . ?
Ta19 O50 Fe5 95.5(3) . . ?
Fe4 O50 Ta19 140.0(3) . . ?
Fe4 O50 Fe5 124.0(3) . . ?
Fe4 O50 Fe6 140.0(3) . . ?
Fe6 O50 Fe5 95.5(3) . . ?
Ta4 O51 Ta9 113.8(3) . . ?
Ta4 O52 Ta10 114.2(3) . . ?
Ta4 O52 K3 124.0(3) . . ?
Ta10 O52 K3 106.6(2) . . ?
Ta19 O53 Fe5 95.1(2) . . ?
Fe3 O53 Ta19 140.2(3) . . ?
Fe3 O53 Fe5 124.4(3) . . ?
Fe3 O53 Fe6 140.2(3) . . ?
Fe6 O53 Fe5 95.1(2) . . ?
Ta5 O54 Ta12 115.6(3) . . ?
Ta9 O55 Ta15 117.9(3) . . ?
Ta9 O55 K4 103.1(2) . 1_554 ?
Ta15 O55 K4 100.2(2) . 1_554 ?
Ta9 O56 K4 104.1(2) . 1_554 ?
Ta9 O56 Na1 127.0(3) . 1_554 ?
Ta11 O56 Ta9 114.8(3) . . ?
Ta11 O56 K4 96.1(2) . 1_554 ?
Ta11 O56 Na1 113.7(3) . 1_554 ?
Na1 O56 K4 90.6(2) 1_554 1_554 ?
Ta6 O57 Ta12 117.3(3) . . ?
Ta14 O58 Ta16 116.5(3) . . ?
Ta14 O58 Na6 102.4(3) . . ?
Ta16 O58 Na6 103.5(3) . . ?
Ta1 O59 Ta8 112.0(3) . . ?
Ta1 O59 Fe4 100.2(2) . . ?
Ta8 O59 Fe4 99.5(2) . . ?
Ta2 O60 Ta19 133.1(3) . 2_676 ?
Ta5 O61 Fe2 134.5(3) . . ?
Ta5 O61 K1 91.9(2) . . ?
Ta5 O61 K2 128.1(3) . . ?
Fe2 O61 K1 83.62(18) . . ?
Fe2 O61 K2 95.8(2) . . ?
K2 O61 K1 107.93(18) . . ?
Ta13 O65 K4 125.4(3) . . ?
O32W Na5 O36W 96.6(4) . . ?
O33W Na5 O32W 88.5(3) . . ?
O33W Na5 O34W 105.1(5) . . ?
O33W Na5 O36W 82.2(4) . . ?
O34W Na5 O32W 81.2(4) . . ?
O34W Na5 O36W 172.3(5) . . ?
O35W Na5 O32W 102.2(4) . . ?
O35W Na5 O33W 166.3(5) . . ?
O35W Na5 O34W 85.2(5) . . ?
O35W Na5 O36W 88.0(5) . . ?
O35W Na5 O43W 82.9(5) . . ?
O43W Na5 O32W 172.3(6) . . ?
O43W Na5 O33W 87.5(4) . . ?
O43W Na5 O34W 93.4(6) . . ?
O43W Na5 O36W 89.4(5) . . ?

loop_
_geom_bond_atom_site_label_1
_geom_bond_atom_site_label_2
_geom_bond_distance
_geom_bond_site_symmetry_2
_geom_bond_publ_flag
Ta1 O7 1.925(6) . ?
Ta1 O8 2.065(6) . ?
Ta1 O22 1.936(6) . ?
Ta1 O24 1.821(6) . ?
Ta1 O44 2.326(6) . ?
Ta1 O59 2.027(6) . ?
Ta2 O3 2.049(6) . ?
Ta2 O19 1.929(6) . ?
Ta2 O32 1.922(6) . ?
Ta2 O42 2.281(6) . ?
Ta2 O45 2.047(6) . ?
Ta2 O60 1.847(6) . ?
Ta3 O2 2.072(6) . ?
Ta3 O8 2.043(6) . ?
Ta3 O26 1.945(6) . ?
Ta3 O31 1.947(6) . ?
Ta3 O34 1.798(6) . ?
Ta3 O44 2.394(6) . ?
Ta4 O1 2.037(6) . ?
Ta4 O21 1.840(6) . ?
Ta4 O43 2.320(6) . ?
Ta4 O46 2.016(6) . ?
Ta4 O51 1.951(6) . ?
Ta4 O52 1.927(5) . ?
Ta5 O14 2.051(5) . ?
Ta5 O15 1.947(6) . ?
Ta5 O42 2.333(6) . ?
Ta5 O45 2.022(6) . ?
Ta5 O54 1.939(6) . ?
Ta5 O61 1.819(6) . ?
Ta6 O3 2.069(6) . ?
Ta6 O13 1.963(6) . ?
Ta6 O14 2.037(6) . ?
Ta6 O36 1.789(6) . ?
Ta6 O42 2.420(5) . ?
Ta6 O57 1.938(6) . ?
Ta7 O4 1.813(5) . ?
Ta7 O16 1.935(6) . ?
Ta7 O17 1.948(6) . ?
Ta7 O43 2.343(6) . ?
Ta7 O46 2.043(6) . ?
Ta7 O48 2.050(6) . ?
Ta8 O2 2.038(6) . ?
Ta8 O25 1.926(6) . ?
Ta8 O27 1.849(6) . ?
Ta8 O35 1.908(6) . ?
Ta8 O44 2.267(6) . ?
Ta8 O59 2.034(6) . ?
Ta9 O12 1.969(5) . ?
Ta9 O39 1.791(6) . ?
Ta9 O43 2.406(6) . ?
Ta9 O51 2.031(6) . ?
Ta9 O55 1.968(6) . ?
Ta9 O56 2.017(6) . ?
Ta10 O12 1.986(6) . ?
Ta10 O16 1.987(6) . ?
Ta10 O18 1.959(6) . ?
Ta10 O40 1.793(6) . ?
Ta10 O43 2.396(6) . ?
Ta10 O52 2.023(6) . ?
Ta11 O1 2.038(6) . ?
Ta11 O5 1.928(6) . ?
Ta11 O20 1.834(6) . ?
Ta11 O43 2.360(6) . ?
Ta11 O48 2.029(6) . ?
Ta11 O56 1.935(6) . ?
Ta12 O11 1.983(6) . ?
Ta12 O30 1.972(6) . ?
Ta12 O33 1.792(6) . ?
Ta12 O42 2.432(6) . ?
Ta12 O54 2.005(5) . ?
Ta12 O57 2.011(6) . ?
Ta13 O11 1.969(6) . ?
Ta13 O13 2.003(6) . ?
Ta13 O29 1.966(6) . ?
Ta13 O32 2.019(6) . ?
Ta13 O42 2.423(6) . ?
Ta13 O65 1.789(6) . ?
Ta14 O22 1.989(6) . ?
Ta14 O25 2.012(6) . ?
Ta14 O28 1.970(6) . ?
Ta14 O41 1.800(6) . ?
Ta14 O44 2.397(6) . ?
Ta14 O58 1.976(6) . ?
Ta15 O5 2.016(5) . ?
Ta15 O17 2.008(6) . ?
Ta15 O18 1.962(6) . ?
Ta15 O43 2.444(6) . ?
Ta15 O55 1.969(6) . ?
Ta15 O62 1.786(6) . ?
Ta16 O31 2.002(6) . ?
Ta16 O35 2.028(6) . ?
Ta16 O37 1.961(6) . ?
Ta16 O38 1.790(6) . ?
Ta16 O44 2.413(6) . ?
Ta16 O58 1.983(6) . ?
Ta17 O7 2.011(6) . ?
Ta17 O26 1.995(6) . ?
Ta17 O28 1.976(6) . ?
Ta17 O37 1.967(6) . ?
Ta17 O44 2.456(6) . ?
Ta17 O63 1.791(6) . ?
Ta18 O15 2.013(6) . ?
Ta18 O19 2.015(6) . ?
Ta18 O29 1.962(6) . ?
Ta18 O30 1.959(6) . ?
Ta18 O42 2.381(5) . ?
Ta18 O64 1.798(6) . ?
Ta19 O1W 2.350(6) . ?
Ta19 O9 1.827(5) . ?
Ta19 O27 2.020(6) . ?
Ta19 O50 1.958(6) . ?
Ta19 O53 1.964(6) . ?
Ta19 O60 2.004(6) 2_676 ?
Fe1 K5B 3.878(14) 2_676 ?
Fe1 O4 2.082(6) . ?
Fe1 O9 2.087(6) 2_676 ?
Fe1 O10 2.011(6) 2_676 ?
Fe1 O10 1.929(6) . ?
Fe1 O47 2.048(6) 2_676 ?
Fe1 O49 2.048(6) . ?
Fe2 K1 3.680(3) . ?
Fe2 K2 3.686(4) . ?
Fe2 K5 4.001(6) . ?
Fe2 O6 2.062(6) . ?
Fe2 O23 2.056(6) 2_676 ?
Fe2 O24 2.054(6) . ?
Fe2 O47 2.002(6) . ?
Fe2 O49 2.011(6) . ?
Fe2 O61 2.060(6) . ?
Fe3 K1 3.893(4) 2_676 ?
Fe3 O3 2.095(6) 2_676 ?
Fe3 O14 2.146(6) 2_676 ?
Fe3 O20 1.973(6) . ?
Fe3 O23 1.993(6) . ?
Fe3 O45 2.123(6) 2_676 ?
Fe3 O53 1.923(6) . ?
Fe4 K2 3.806(3) . ?
Fe4 K6 3.938(5) . ?
Fe4 O2 2.105(6) . ?
Fe4 O6 2.001(6) . ?
Fe4 O8 2.114(6) . ?
Fe4 O21 2.014(5) . ?
Fe4 O50 1.925(6) . ?
Fe4 O59 2.114(5) . ?
Fe5 Fe6 2.915(3) . ?
Fe5 O1 2.161(6) . ?
Fe5 O10 1.828(6) . ?
Fe5 O46 2.087(6) . ?
Fe5 O48 2.077(6) . ?
Fe5 O50 1.981(6) . ?
Fe5 O53 1.987(5) . ?
Fe6 O1W 2.350(6) . ?
Fe6 O9 1.827(5) . ?
Fe6 O27 2.020(6) . ?
Fe6 O50 1.958(6) . ?
Fe6 O53 1.964(6) . ?
Fe6 O60 2.004(6) 2_676 ?
K1 K5 4.041(7) . ?
K1 O10W 2.965(9) . ?
K1 O11W 2.776(12) . ?
K1 O14 2.818(6) . ?
K1 O23 2.930(6) 2_676 ?
K1 O24 2.760(6) . ?
K1 O61 3.287(6) . ?
K1 O44W 2.773(7) 2_566 ?
K2 O4W 3.110(7) . ?
K2 O6 2.853(6) . ?
K2 O8 2.823(6) . ?
K2 O8W 2.791(8) . ?
K2 O9W 2.909(7) . ?
K2 O16W 2.866(8) 2_666 ?
K2 O17W 3.356(7) 2_666 ?
K2 O18W 3.379(7) 2_666 ?
K2 O24 3.369(6) . ?
K2 O61 2.855(6) . ?
K3 Na2 3.724(5) 2_666 ?
K3 Na4 4.463(6) 2_666 ?
K3 O3W 2.856(7) . ?
K3 O4W 2.821(7) . ?
K3 O5W 2.746(9) . ?
K3 O24W 2.836(8) 2_666 ?
K3 O33 2.881(6) 2_666 ?
K3 O52 2.914(7) . ?
K4 Na1 3.874(6) . ?
K4 O5 2.866(6) 1_556 ?
K4 O29W 2.766(7) . ?
K4 O55 3.026(6) 1_556 ?
K4 O56 2.958(7) 1_556 ?
K4 O65 2.759(7) . ?
K4 O12W 3.290(14) 2_677 ?
K4 O38W 3.081(13) 2_666 ?
K5 O4 3.203(8) 2_676 ?
K5 O11W 2.654(15) . ?
K5 O17 2.862(8) 2_676 ?
K5 O22 2.814(8) . ?
K5 O24 3.420(8) . ?
K5 O45W 2.845(14) . ?
K5 O47 2.898(8) . ?
K5 O47W 2.77(2) . ?
K5 O48 3.416(8) 2_676 ?
K5B O4 2.926(14) 2_676 ?
K5B O17 3.033(14) 2_676 ?
K5B O22 2.746(14) . ?
K5B O45W 2.860(19) . ?
K5B O47 2.869(15) . ?
K5B O52W 2.97(3) . ?
K6 O1W 2.800(7) . ?
K6 O2 2.704(7) . ?
K6 O2W 2.908(11) . ?
K6 O21 3.337(7) . ?
K6 O28W 2.853(8) 1_554 ?
K6 O48W 2.752(16) 2_565 ?
K6 O3BW 3.039(19) 1_554 ?
Na6 O6W 2.774(11) . ?
Na6 O7W 3.000(15) . ?
Na6 O25 2.957(8) . ?
Na6 O35 3.001(8) . ?
Na6 O46W 2.584(17) . ?
Na6 O58 2.982(8) . ?
Na6 O39W 2.70(3) 2_576 ?
Na7 O16 2.754(7) 2_666 ?
Na7 O19W 2.760(9) . ?
Na7 O21W 2.705(10) . ?
Na7 O22W 2.770(16) . ?
Na7 O31W 2.777(9) 2_666 ?
Na1 Na2 3.519(6) . ?
Na1 O25W 2.483(7) . ?
Na1 O26W 2.347(7) . ?
Na1 O27W 2.376(7) . ?
Na1 O28W 2.398(8) . ?
Na1 O29W 2.363(7) . ?
Na1 O56 2.473(7) 1_556 ?
Na2 O23W 2.376(8) . ?
Na2 O24W 2.335(7) . ?
Na2 O25W 2.394(8) . ?
Na2 O26W 2.577(8) . ?
Na2 O30W 2.525(13) . ?
Na2 O33 2.476(7) . ?
Na3 Na4 3.525(6) . ?
Na3 O9W 2.419(7) . ?
Na3 O13W 2.457(7) . ?
Na3 O14W 2.432(7) . ?
Na3 O15W 2.411(7) . ?
Na3 O19W 2.394(8) . ?
Na3 O20W 2.302(13) . ?
Na4 Na4 3.659(8) 2_666 ?
Na4 O14W 2.447(8) . ?
Na4 O15W 2.340(7) . ?
Na4 O16W 2.415(8) . ?
Na4 O17W 2.364(8) . ?
Na4 O18W 2.556(8) 2_666 ?
Na4 O18W 2.388(7) . ?
O52W O39W 1.58(3) 2_576 ?
Na5 O32W 2.443(9) . ?
Na5 O33W 2.380(11) . ?
Na5 O34W 2.402(13) . ?
Na5 O35W 2.327(15) . ?
Na5 O36W 2.716(15) . ?
Na5 O43W 2.340(14) . ?

loop_
_smtbx_masks_void_nr
_smtbx_masks_void_average_x
_smtbx_masks_void_average_y
_smtbx_masks_void_average_z
_smtbx_masks_void_volume
_smtbx_masks_void_count_electrons
_smtbx_masks_void_content
1 0.000 0.000 0.000 550.4 205.6 20.5[H2O]
